data_1566943
loop_
_publ_author_name
'Simler, Thomas'
'McCabe, Karl Nael'
'Maron, Laurent'
'Nocton, Gr\'egory'

_publ_section_title
;
 CO reductive oligomerization by a divalent thulium complex and
 CO2-induced functionalization
;
_journal_name_full 'Chemical Science'
_journal_paper_doi 10.1039/D2SC01798A
_journal_year 2022
_chemical_formula_moiety 'C109 H177 O6 Tm3'
_chemical_formula_sum 'C109 H177 O6 Tm3'
_chemical_formula_weight 2090.29
_space_group_crystal_system monoclinic
_space_group_IT_number 15
_space_group_name_Hall '-I 2ya'
_space_group_name_H-M_alt 'I 1 2/a 1'
_atom_sites_solution_hydrogens geom
_atom_sites_solution_primary dual
_audit_creation_date 2021-09-07
_audit_creation_method
;
Olex2 1.5
(compiled 2021.08.20 svn.r13c46975 for OlexSys, GUI svn.r6394)
;
_cell_angle_alpha 90
_cell_angle_beta 105.969(5)
_cell_angle_gamma 90
_cell_formula_units_Z 8
_cell_length_a 29.457(2)
_cell_length_b 16.1306(12)
_cell_length_c 46.333(4)
_cell_measurement_reflns_used 9837
_cell_measurement_temperature 150.15
_cell_measurement_theta_max 25.873
_cell_measurement_theta_min 2.176
_cell_volume 21166(3)
_computing_cell_refinement 'SAINT V8.38A (Bruker, 2018)'
_computing_data_reduction 'SAINT V8.38A (Bruker, 2018)'
_computing_molecular_graphics 'Olex2 1.5 (Dolomanov et al., 2009)'
_computing_publication_material 'Olex2 1.5 (Dolomanov et al., 2009)'
_computing_structure_refinement 'SHELXL 2018/3 (Sheldrick, 2015)'
_computing_structure_solution 'SHELXT 2014/5 (Sheldrick, 2014)'
_diffrn_ambient_temperature 150.15
_diffrn_measured_fraction_theta_full 0.999
_diffrn_measured_fraction_theta_max 0.997
_diffrn_measurement_device_type 'Bruker APEX-II CCD'
_diffrn_measurement_method '\f and \w scans'
_diffrn_radiation_type MoK\a
_diffrn_radiation_wavelength 0.71073
_diffrn_reflns_av_R_equivalents 0.0858
_diffrn_reflns_av_unetI/netI 0.0635
_diffrn_reflns_Laue_measured_fraction_full 0.999
_diffrn_reflns_Laue_measured_fraction_max 0.997
_diffrn_reflns_limit_h_max 38
_diffrn_reflns_limit_h_min -36
_diffrn_reflns_limit_k_max 20
_diffrn_reflns_limit_k_min -20
_diffrn_reflns_limit_l_max 60
_diffrn_reflns_limit_l_min -60
_diffrn_reflns_number 142322
_diffrn_reflns_point_group_measured_fraction_full 0.999
_diffrn_reflns_point_group_measured_fraction_max 0.997
_diffrn_reflns_theta_full 25.242
_diffrn_reflns_theta_max 27.556
_diffrn_reflns_theta_min 1.608
_diffrn_standards_number 0
_exptl_absorpt_coefficient_mu 2.542
_exptl_absorpt_correction_T_max 0.7456
_exptl_absorpt_correction_T_min 0.6786
_exptl_absorpt_correction_type multi-scan
_exptl_absorpt_process_details
;
SADABS-2016/2 (Bruker,2016/2) was used for absorption correction.
wR2(int) was 0.0974 before and 0.0572 after correction.
The Ratio of minimum to maximum transmission is 0.9101.
The \l/2 correction factor is Not present.
;
_exptl_crystal_colour 'light yellow'
_exptl_crystal_colour_modifier light
_exptl_crystal_colour_primary yellow
_exptl_crystal_density_diffrn 1.312
_exptl_crystal_description plate
_exptl_crystal_F_000 8688
_exptl_crystal_size_max 0.12
_exptl_crystal_size_mid 0.1
_exptl_crystal_size_min 0.04
_refine_diff_density_max 2.382
_refine_diff_density_min -1.874
_refine_diff_density_rms 0.127
_refine_ls_extinction_method none
_refine_ls_goodness_of_fit_ref 1.006
_refine_ls_hydrogen_treatment constr
_refine_ls_matrix_type full
_refine_ls_number_parameters 1118
_refine_ls_number_reflns 24372
_refine_ls_number_restraints 0
_refine_ls_restrained_S_all 1.006
_refine_ls_R_factor_all 0.0710
_refine_ls_R_factor_gt 0.0366
_refine_ls_shift/su_max 0.002
_refine_ls_shift/su_mean 0.000
_refine_ls_structure_factor_coef Fsqd
_refine_ls_weighting_details 'w=1/[\s^2^(Fo^2^)+(0.0164P)^2^+93.6164P] where P=(Fo^2^+2Fc^2^)/3'
_refine_ls_weighting_scheme calc
_refine_ls_wR_factor_gt 0.0674
_refine_ls_wR_factor_ref 0.0784
_reflns_Friedel_coverage 0.000
_reflns_number_gt 17506
_reflns_number_total 24372
_reflns_threshold_expression 'I > 2\s(I)'
_cod_data_source_file d2sc01798a4.cif
_cod_data_source_block 6
_cod_database_code 1566943
_shelx_shelxl_version_number 2018/3
_shelx_space_group_comment
;
The symmetry employed for this shelxl refinement is uniquely defined
by the following loop, which should always be used as a source of
symmetry information in preference to the above space-group names.
They are only intended as comments.
;
_shelx_estimated_absorpt_t_max 0.905
_shelx_estimated_absorpt_t_min 0.750
_olex2_refinement_description
;
1. Fixed Uiso
 At 1.2 times of:
  All C(H) groups
 At 1.5 times of:
  All C(H,H,H) groups
2.a Aromatic/amide H refined with riding coordinates:
 C9(H9), C11(H11), C27(H27), C29(H29), C44(H44), C46(H46), C61(H61), C63(H63),
 C78(H78), C80(H80), C95(H95), C97(H97)
2.b Idealised Me refined as rotating group:
 C3(H3A,H3B,H3C), C14(H14A,H14B,H14C), C15(H15A,H15B,H15C), C16(H16A,H16B,
 H16C), C18(H18A,H18B,H18C), C19(H19A,H19B,H19C), C20(H20A,H20B,H20C), C22(H22A,
 H22B,H22C), C23(H23A,H23B,H23C), C24(H24A,H24B,H24C), C31(H31A,H31B,H31C),
 C32(H32A,H32B,H32C), C33(H33A,H33B,H33C), C35(H35A,H35B,H35C), C36(H36A,H36B,
 H36C), C37(H37A,H37B,H37C), C39(H39A,H39B,H39C), C40(H40A,H40B,H40C), C41(H41A,
 H41B,H41C), C48(H48A,H48B,H48C), C49(H49A,H49B,H49C), C50(H50A,H50B,H50C),
 C52(H52A,H52B,H52C), C53(H53A,H53B,H53C), C54(H54A,H54B,H54C), C56(H56A,H56B,
 H56C), C57(H57A,H57B,H57C), C58(H58A,H58B,H58C), C65(H65A,H65B,H65C), C66(H66A,
 H66B,H66C), C67(H67A,H67B,H67C), C69(H69A,H69B,H69C), C70(H70A,H70B,H70C),
 C71(H71A,H71B,H71C), C73(H73A,H73B,H73C), C74(H74A,H74B,H74C), C75(H75A,H75B,
 H75C), C82(H82A,H82B,H82C), C83(H83A,H83B,H83C), C84(H84A,H84B,H84C), C86(H86A,
 H86B,H86C), C87(H87A,H87B,H87C), C88(H88A,H88B,H88C), C90(H90A,H90B,H90C),
 C91(H91A,H91B,H91C), C92(H92A,H92B,H92C), C99(H99A,H99B,H99C), C100(H10A,H10B,
 H10C), C101(H10D,H10E,H10F), C103(H10G,H10H,H10I), C104(H10J,H10K,H10L),
 C105(H10M,H10N,H10O), C107(H10P,H10Q,H10R), C108(H10S,H10T,H10U), C109(H10V,
 H10W,H10X)
;
_olex2_submission_special_instructions 'No special instructions were received'

loop_
_space_group_symop_operation_xyz
'x, y, z'
'-x+1/2, y, -z'
'x+1/2, y+1/2, z+1/2'
'-x+1, y+1/2, -z+1/2'
'-x, -y, -z'
'x-1/2, -y, z'
'-x+1/2, -y+1/2, -z+1/2'
'x, -y+1/2, z+1/2'

loop_
_atom_site_label
_atom_site_type_symbol
_atom_site_fract_x
_atom_site_fract_y
_atom_site_fract_z
_atom_site_U_iso_or_equiv
_atom_site_adp_type
_atom_site_occupancy
_atom_site_site_symmetry_order
_atom_site_calc_flag
_atom_site_refinement_flags_posn
_atom_site_refinement_flags_adp
_atom_site_refinement_flags_occupancy
_atom_site_disorder_assembly
_atom_site_disorder_group
Tm1 Tm 0.38185(2) 0.78113(2) 0.44172(2) 0.02082(5) Uani 1 1 d . . . . .
Tm2 Tm 0.10376(2) 0.72996(2) 0.30460(2) 0.01956(5) Uani 1 1 d . . . . .
Tm3 Tm 0.22869(2) 0.34592(2) 0.36396(2) 0.01948(5) Uani 1 1 d . . . . .
O1 O 0.36898(10) 0.74848(18) 0.39181(7) 0.0280(7) Uani 1 1 d . . . . .
O2 O 0.31051(9) 0.73112(17) 0.41217(6) 0.0251(6) Uani 1 1 d . . . . .
O3 O 0.17188(10) 0.72267(17) 0.34418(6) 0.0248(6) Uani 1 1 d . . . . .
O4 O 0.14348(10) 0.60711(17) 0.31929(6) 0.0254(7) Uani 1 1 d . . . . .
O5 O 0.18646(9) 0.46670(16) 0.35034(6) 0.0205(6) Uani 1 1 d . . . . .
O6 O 0.26367(9) 0.47689(17) 0.37034(6) 0.0235(6) Uani 1 1 d . . . . .
C1 C 0.32698(14) 0.7245(2) 0.38971(9) 0.0216(9) Uani 1 1 d . . . . .
C2 C 0.29996(14) 0.6848(2) 0.36123(9) 0.0225(9) Uani 1 1 d . . . . .
C3 C 0.32124(16) 0.6899(3) 0.33533(10) 0.0319(11) Uani 1 1 d . . . . .
H3A H 0.298776 0.668102 0.317206 0.048 Uiso 1 1 calc R U . . .
H3B H 0.350331 0.656990 0.339826 0.048 Uiso 1 1 calc R U . . .
H3C H 0.328509 0.747795 0.332047 0.048 Uiso 1 1 calc R U . . .
C4 C 0.26079(14) 0.6453(2) 0.35943(9) 0.0208(9) Uani 1 1 d . . . . .
C5 C 0.22122(13) 0.6016(2) 0.35397(8) 0.0161(8) Uani 1 1 d . . . . .
C6 C 0.17561(14) 0.6454(2) 0.33858(9) 0.0216(9) Uani 1 1 d . . . . .
C7 C 0.22385(14) 0.5100(2) 0.35854(8) 0.0184(8) Uani 1 1 d . . . . .
C8 C 0.37254(15) 0.9279(3) 0.46874(10) 0.0257(10) Uani 1 1 d . . . . .
C9 C 0.41429(15) 0.9307(3) 0.45863(9) 0.0242(9) Uani 1 1 d . . . . .
H9 H 0.445550 0.932377 0.471513 0.029 Uiso 1 1 calc R U . . .
C10 C 0.40282(15) 0.9307(3) 0.42706(10) 0.0252(9) Uani 1 1 d . . . . .
C11 C 0.35317(15) 0.9240(3) 0.41730(9) 0.0243(9) Uani 1 1 d . . . . .
H11 H 0.335330 0.920391 0.396863 0.029 Uiso 1 1 calc R U . . .
C12 C 0.33331(15) 0.9232(2) 0.44201(10) 0.0243(9) Uani 1 1 d . . . . .
C13 C 0.37668(16) 0.9563(3) 0.50131(10) 0.0294(10) Uani 1 1 d . . . . .
C14 C 0.37640(19) 1.0522(3) 0.50088(12) 0.0416(13) Uani 1 1 d . . . . .
H14A H 0.346055 1.071897 0.488072 0.062 Uiso 1 1 calc R U . . .
H14B H 0.401991 1.072251 0.492956 0.062 Uiso 1 1 calc R U . . .
H14C H 0.380963 1.073112 0.521336 0.062 Uiso 1 1 calc R U . . .
C15 C 0.42401(19) 0.9293(3) 0.52300(10) 0.0444(13) Uani 1 1 d . . . . .
H15A H 0.450102 0.949832 0.515658 0.067 Uiso 1 1 calc R U . . .
H15B H 0.425343 0.868601 0.524142 0.067 Uiso 1 1 calc R U . . .
H15C H 0.426697 0.952140 0.542992 0.067 Uiso 1 1 calc R U . . .
C16 C 0.33846(19) 0.9265(3) 0.51554(11) 0.0395(12) Uani 1 1 d . . . . .
H16A H 0.339463 0.865911 0.517076 0.059 Uiso 1 1 calc R U . . .
H16B H 0.307397 0.943916 0.503022 0.059 Uiso 1 1 calc R U . . .
H16C H 0.344041 0.950652 0.535619 0.059 Uiso 1 1 calc R U . . .
C17 C 0.43615(16) 0.9520(3) 0.40804(10) 0.0289(10) Uani 1 1 d . . . . .
C18 C 0.44589(19) 1.0453(3) 0.41194(12) 0.0437(13) Uani 1 1 d . . . . .
H18A H 0.460417 1.057611 0.433189 0.066 Uiso 1 1 calc R U . . .
H18B H 0.416122 1.075852 0.404956 0.066 Uiso 1 1 calc R U . . .
H18C H 0.467353 1.062031 0.400158 0.066 Uiso 1 1 calc R U . . .
C19 C 0.48297(17) 0.9052(3) 0.41911(12) 0.0457(14) Uani 1 1 d . . . . .
H19A H 0.477148 0.845462 0.416612 0.069 Uiso 1 1 calc R U . . .
H19B H 0.497244 0.917667 0.440381 0.069 Uiso 1 1 calc R U . . .
H19C H 0.504458 0.922503 0.407427 0.069 Uiso 1 1 calc R U . . .
C20 C 0.41366(18) 0.9317(3) 0.37493(11) 0.0414(13) Uani 1 1 d . . . . .
H20A H 0.384616 0.964003 0.367492 0.062 Uiso 1 1 calc R U . . .
H20B H 0.406174 0.872402 0.372807 0.062 Uiso 1 1 calc R U . . .
H20C H 0.435787 0.945565 0.363269 0.062 Uiso 1 1 calc R U . . .
C21 C 0.27917(15) 0.9248(3) 0.43671(10) 0.0279(10) Uani 1 1 d . . . . .
C22 C 0.26380(17) 1.0072(3) 0.44728(12) 0.0377(12) Uani 1 1 d . . . . .
H22A H 0.274534 1.052980 0.436888 0.056 Uiso 1 1 calc R U . . .
H22B H 0.277704 1.012922 0.468982 0.056 Uiso 1 1 calc R U . . .
H22C H 0.229291 1.008657 0.442763 0.056 Uiso 1 1 calc R U . . .
C23 C 0.25403(16) 0.9196(3) 0.40292(10) 0.0348(11) Uani 1 1 d . . . . .
H23A H 0.262026 0.866953 0.394928 0.052 Uiso 1 1 calc R U . . .
H23B H 0.264252 0.965750 0.392470 0.052 Uiso 1 1 calc R U . . .
H23C H 0.219798 0.922623 0.399836 0.052 Uiso 1 1 calc R U . . .
C24 C 0.26038(16) 0.8524(3) 0.45175(11) 0.0334(11) Uani 1 1 d . . . . .
H24A H 0.276304 0.852246 0.473313 0.050 Uiso 1 1 calc R U . . .
H24B H 0.266561 0.799964 0.442865 0.050 Uiso 1 1 calc R U . . .
H24C H 0.226299 0.859021 0.448654 0.050 Uiso 1 1 calc R U . . .
C25 C 0.45769(15) 0.6946(3) 0.47383(10) 0.0290(10) Uani 1 1 d . . . . .
C26 C 0.43768(15) 0.6444(3) 0.44757(10) 0.0288(10) Uani 1 1 d . . . . .
C27 C 0.39175(15) 0.6205(3) 0.44931(9) 0.0238(9) Uani 1 1 d . . . . .
H27 H 0.370186 0.587888 0.434674 0.029 Uiso 1 1 calc R U . . .
C28 C 0.38273(15) 0.6516(3) 0.47559(10) 0.0268(10) Uani 1 1 d . . . . .
C29 C 0.42286(16) 0.6983(3) 0.49010(10) 0.0300(10) Uani 1 1 d . . . . .
H29 H 0.426368 0.728242 0.508236 0.036 Uiso 1 1 calc R U . . .
C30 C 0.50936(16) 0.7173(3) 0.49083(11) 0.0342(11) Uani 1 1 d . . . . .
C31 C 0.54366(16) 0.7348(3) 0.47217(12) 0.0417(13) Uani 1 1 d . . . . .
H31A H 0.574621 0.749520 0.485525 0.063 Uiso 1 1 calc R U . . .
H31B H 0.531676 0.780949 0.458412 0.063 Uiso 1 1 calc R U . . .
H31C H 0.546692 0.685313 0.460593 0.063 Uiso 1 1 calc R U . . .
C32 C 0.51122(17) 0.7934(3) 0.51093(11) 0.0432(13) Uani 1 1 d . . . . .
H32A H 0.544139 0.805517 0.521662 0.065 Uiso 1 1 calc R U . . .
H32B H 0.493295 0.782151 0.525457 0.065 Uiso 1 1 calc R U . . .
H32C H 0.497428 0.841131 0.498522 0.065 Uiso 1 1 calc R U . . .
C33 C 0.52854(18) 0.6432(3) 0.51189(12) 0.0460(14) Uani 1 1 d . . . . .
H33A H 0.507708 0.632836 0.524753 0.069 Uiso 1 1 calc R U . . .
H33B H 0.560384 0.656030 0.524421 0.069 Uiso 1 1 calc R U . . .
H33C H 0.529662 0.593677 0.499834 0.069 Uiso 1 1 calc R U . . .
C34 C 0.45772(16) 0.6060(3) 0.42296(11) 0.0317(11) Uani 1 1 d . . . . .
C35 C 0.47684(17) 0.6691(3) 0.40443(11) 0.0368(12) Uani 1 1 d . . . . .
H35A H 0.451099 0.705158 0.393461 0.055 Uiso 1 1 calc R U . . .
H35B H 0.490124 0.639595 0.390137 0.055 Uiso 1 1 calc R U . . .
H35C H 0.501504 0.702661 0.417867 0.055 Uiso 1 1 calc R U . . .
C36 C 0.42007(17) 0.5558(3) 0.40023(11) 0.0387(12) Uani 1 1 d . . . . .
H36A H 0.433910 0.531951 0.385140 0.058 Uiso 1 1 calc R U . . .
H36B H 0.393768 0.592295 0.390350 0.058 Uiso 1 1 calc R U . . .
H36C H 0.408472 0.511201 0.410674 0.058 Uiso 1 1 calc R U . . .
C37 C 0.49679(17) 0.5426(3) 0.43785(12) 0.0421(13) Uani 1 1 d . . . . .
H37A H 0.523037 0.571589 0.451843 0.063 Uiso 1 1 calc R U . . .
H37B H 0.508216 0.515205 0.422314 0.063 Uiso 1 1 calc R U . . .
H37C H 0.483791 0.501056 0.448796 0.063 Uiso 1 1 calc R U . . .
C38 C 0.34372(16) 0.6214(3) 0.48893(10) 0.0302(10) Uani 1 1 d . . . . .
C39 C 0.29874(17) 0.5988(3) 0.46486(11) 0.0387(12) Uani 1 1 d . . . . .
H39A H 0.305961 0.557069 0.451396 0.058 Uiso 1 1 calc R U . . .
H39B H 0.285810 0.648430 0.453313 0.058 Uiso 1 1 calc R U . . .
H39C H 0.275514 0.576320 0.474385 0.058 Uiso 1 1 calc R U . . .
C40 C 0.3320(2) 0.6853(3) 0.50961(12) 0.0482(14) Uani 1 1 d . . . . .
H40A H 0.320178 0.735755 0.498203 0.072 Uiso 1 1 calc R U . . .
H40B H 0.360447 0.698498 0.525714 0.072 Uiso 1 1 calc R U . . .
H40C H 0.307710 0.663255 0.518334 0.072 Uiso 1 1 calc R U . . .
C41 C 0.3635(2) 0.5432(3) 0.50696(13) 0.0496(15) Uani 1 1 d . . . . .
H41A H 0.391006 0.558080 0.523527 0.074 Uiso 1 1 calc R U . . .
H41B H 0.372985 0.503173 0.493799 0.074 Uiso 1 1 calc R U . . .
H41C H 0.339190 0.518531 0.515049 0.074 Uiso 1 1 calc R U . . .
C42 C 0.06326(14) 0.7602(3) 0.34976(9) 0.0233(9) Uani 1 1 d . . . . .
C43 C 0.03547(15) 0.8074(3) 0.32447(10) 0.0242(9) Uani 1 1 d . . . . .
C44 C 0.01375(14) 0.7473(2) 0.30193(10) 0.0231(9) Uani 1 1 d . . . . .
H44 H -0.005895 0.760686 0.282544 0.028 Uiso 1 1 calc R U . . .
C45 C 0.02550(15) 0.6664(3) 0.31245(9) 0.0242(9) Uani 1 1 d . . . . .
C46 C 0.05722(14) 0.6755(3) 0.34107(10) 0.0247(9) Uani 1 1 d . . . . .
H46 H 0.072703 0.630711 0.353119 0.030 Uiso 1 1 calc R U . . .
C47 C 0.08873(17) 0.7844(3) 0.38234(10) 0.0320(11) Uani 1 1 d . . . . .
C48 C 0.05118(18) 0.8106(3) 0.39832(11) 0.0435(13) Uani 1 1 d . . . . .
H48A H 0.027789 0.766265 0.396375 0.065 Uiso 1 1 calc R U . . .
H48B H 0.035421 0.861377 0.389062 0.065 Uiso 1 1 calc R U . . .
H48C H 0.066575 0.820764 0.419620 0.065 Uiso 1 1 calc R U . . .
C49 C 0.12694(17) 0.8509(3) 0.38593(11) 0.0407(12) Uani 1 1 d . . . . .
H49A H 0.113434 0.900184 0.374344 0.061 Uiso 1 1 calc R U . . .
H49B H 0.152805 0.829433 0.378556 0.061 Uiso 1 1 calc R U . . .
H49C H 0.139048 0.865718 0.407177 0.061 Uiso 1 1 calc R U . . .
C50 C 0.11401(19) 0.7086(3) 0.39999(10) 0.0420(13) Uani 1 1 d . . . . .
H50A H 0.136706 0.686307 0.390012 0.063 Uiso 1 1 calc R U . . .
H50B H 0.090664 0.665938 0.400686 0.063 Uiso 1 1 calc R U . . .
H50C H 0.130710 0.725525 0.420477 0.063 Uiso 1 1 calc R U . . .
C51 C 0.01328(16) 0.8949(3) 0.32078(10) 0.0290(10) Uani 1 1 d . . . . .
C52 C 0.03970(17) 0.9651(3) 0.34077(12) 0.0392(12) Uani 1 1 d . . . . .
H52A H 0.071047 0.971732 0.337609 0.059 Uiso 1 1 calc R U . . .
H52B H 0.043048 0.951502 0.361876 0.059 Uiso 1 1 calc R U . . .
H52C H 0.021887 1.016820 0.335623 0.059 Uiso 1 1 calc R U . . .
C53 C -0.03521(17) 0.8858(3) 0.32710(12) 0.0392(12) Uani 1 1 d . . . . .
H53A H -0.030719 0.867512 0.347866 0.059 Uiso 1 1 calc R U . . .
H53B H -0.054203 0.844846 0.313350 0.059 Uiso 1 1 calc R U . . .
H53C H -0.051510 0.939430 0.324115 0.059 Uiso 1 1 calc R U . . .
C54 C 0.00404(18) 0.9253(3) 0.28832(11) 0.0385(12) Uani 1 1 d . . . . .
H54A H -0.017076 0.886362 0.274773 0.058 Uiso 1 1 calc R U . . .
H54B H 0.034013 0.928719 0.283054 0.058 Uiso 1 1 calc R U . . .
H54C H -0.010707 0.980213 0.286388 0.058 Uiso 1 1 calc R U . . .
C55 C 0.00290(15) 0.5853(3) 0.29903(10) 0.0259(10) Uani 1 1 d . . . . .
C56 C -0.03562(17) 0.5993(3) 0.27004(11) 0.0421(13) Uani 1 1 d . . . . .
H56A H -0.021652 0.621694 0.254771 0.063 Uiso 1 1 calc R U . . .
H56B H -0.058795 0.638803 0.273614 0.063 Uiso 1 1 calc R U . . .
H56C H -0.051301 0.546589 0.263035 0.063 Uiso 1 1 calc R U . . .
C57 C -0.0201(2) 0.5461(4) 0.32149(13) 0.0574(16) Uani 1 1 d . . . . .
H57A H -0.041383 0.586249 0.326853 0.086 Uiso 1 1 calc R U . . .
H57B H 0.004427 0.529760 0.339579 0.086 Uiso 1 1 calc R U . . .
H57C H -0.038105 0.497020 0.312461 0.086 Uiso 1 1 calc R U . . .
C58 C 0.03919(18) 0.5275(3) 0.29295(15) 0.0610(19) Uani 1 1 d . . . . .
H58A H 0.062168 0.512819 0.311930 0.091 Uiso 1 1 calc R U . . .
H58B H 0.055483 0.554895 0.279749 0.091 Uiso 1 1 calc R U . . .
H58C H 0.023604 0.477186 0.283196 0.091 Uiso 1 1 calc R U . . .
C59 C 0.13800(14) 0.7052(3) 0.25594(9) 0.0231(9) Uani 1 1 d . . . . .
C60 C 0.09590(15) 0.7545(3) 0.24528(9) 0.0244(9) Uani 1 1 d . . . . .
C61 C 0.10519(15) 0.8316(3) 0.26099(10) 0.0260(10) Uani 1 1 d . . . . .
H61 H 0.083249 0.875867 0.258835 0.031 Uiso 1 1 calc R U . . .
C62 C 0.15175(15) 0.8325(3) 0.28021(10) 0.0259(10) Uani 1 1 d . . . . .
C63 C 0.17046(15) 0.7543(3) 0.27752(10) 0.0258(10) Uani 1 1 d . . . . .
H63 H 0.200942 0.736309 0.288676 0.031 Uiso 1 1 calc R U . . .
C64 C 0.15378(16) 0.6223(3) 0.24514(10) 0.0282(10) Uani 1 1 d . . . . .
C65 C 0.20408(17) 0.6002(3) 0.26375(11) 0.0413(13) Uani 1 1 d . . . . .
H65A H 0.204813 0.595106 0.284946 0.062 Uiso 1 1 calc R U . . .
H65B H 0.225965 0.643844 0.261481 0.062 Uiso 1 1 calc R U . . .
H65C H 0.213532 0.547361 0.256667 0.062 Uiso 1 1 calc R U . . .
C66 C 0.15726(18) 0.6318(3) 0.21269(10) 0.0382(12) Uani 1 1 d . . . . .
H66A H 0.175970 0.681175 0.211317 0.057 Uiso 1 1 calc R U . . .
H66B H 0.125498 0.637706 0.198991 0.057 Uiso 1 1 calc R U . . .
H66C H 0.172518 0.582680 0.207149 0.057 Uiso 1 1 calc R U . . .
C67 C 0.12375(19) 0.5474(3) 0.24760(11) 0.0386(12) Uani 1 1 d . . . . .
H67A H 0.090649 0.558813 0.237102 0.058 Uiso 1 1 calc R U . . .
H67B H 0.126653 0.535915 0.268800 0.058 Uiso 1 1 calc R U . . .
H67C H 0.134609 0.499170 0.238478 0.058 Uiso 1 1 calc R U . . .
C68 C 0.05349(15) 0.7508(3) 0.21644(10) 0.0257(10) Uani 1 1 d . . . . .
C69 C 0.03485(17) 0.6646(3) 0.20586(11) 0.0382(12) Uani 1 1 d . . . . .
H69A H 0.025365 0.636204 0.221983 0.057 Uiso 1 1 calc R U . . .
H69B H 0.059694 0.632538 0.200581 0.057 Uiso 1 1 calc R U . . .
H69C H 0.007535 0.669556 0.188215 0.057 Uiso 1 1 calc R U . . .
C70 C 0.06981(18) 0.7931(3) 0.19121(11) 0.0429(13) Uani 1 1 d . . . . .
H70A H 0.096491 0.762348 0.187707 0.064 Uiso 1 1 calc R U . . .
H70B H 0.079596 0.850110 0.197113 0.064 Uiso 1 1 calc R U . . .
H70C H 0.043712 0.793754 0.172753 0.064 Uiso 1 1 calc R U . . .
C71 C 0.01173(16) 0.7995(3) 0.22084(11) 0.0380(12) Uani 1 1 d . . . . .
H71A H 0.021318 0.856918 0.226095 0.057 Uiso 1 1 calc R U . . .
H71B H 0.000961 0.774292 0.237050 0.057 Uiso 1 1 calc R U . . .
H71C H -0.014033 0.798551 0.202214 0.057 Uiso 1 1 calc R U . . .
C72 C 0.17829(16) 0.9075(3) 0.29675(11) 0.0304(10) Uani 1 1 d . . . . .
C73 C 0.22574(18) 0.8826(3) 0.31739(12) 0.0460(14) Uani 1 1 d . . . . .
H73A H 0.245062 0.857534 0.305547 0.069 Uiso 1 1 calc R U . . .
H73B H 0.221024 0.842346 0.332151 0.069 Uiso 1 1 calc R U . . .
H73C H 0.241820 0.931717 0.327829 0.069 Uiso 1 1 calc R U . . .
C74 C 0.1859(2) 0.9678(3) 0.27266(13) 0.0500(15) Uani 1 1 d . . . . .
H74A H 0.155274 0.988303 0.260525 0.075 Uiso 1 1 calc R U . . .
H74B H 0.201973 0.938779 0.259696 0.075 Uiso 1 1 calc R U . . .
H74C H 0.205314 1.014639 0.282446 0.075 Uiso 1 1 calc R U . . .
C75 C 0.1497(2) 0.9509(3) 0.31487(14) 0.0565(16) Uani 1 1 d . . . . .
H75A H 0.144676 0.913073 0.330225 0.085 Uiso 1 1 calc R U . . .
H75B H 0.119173 0.967806 0.301539 0.085 Uiso 1 1 calc R U . . .
H75C H 0.166908 1.000066 0.324570 0.085 Uiso 1 1 calc R U . . .
C76 C 0.18289(14) 0.3516(2) 0.40704(9) 0.0222(9) Uani 1 1 d . . . . .
C77 C 0.18446(14) 0.2643(3) 0.39976(9) 0.0222(9) Uani 1 1 d . . . . .
C78 C 0.23337(15) 0.2423(3) 0.40836(9) 0.0241(9) Uani 1 1 d . . . . .
H78 H 0.245146 0.188835 0.405756 0.029 Uiso 1 1 calc R U . . .
C79 C 0.26170(15) 0.3100(3) 0.42113(9) 0.0256(10) Uani 1 1 d . . . . .
C80 C 0.23083(15) 0.3766(3) 0.41909(9) 0.0232(9) Uani 1 1 d . . . . .
H80 H 0.240495 0.431729 0.424981 0.028 Uiso 1 1 calc R U . . .
C81 C 0.14245(16) 0.4106(3) 0.40875(10) 0.0271(10) Uani 1 1 d . . . . .
C82 C 0.12040(17) 0.3783(3) 0.43304(11) 0.0360(12) Uani 1 1 d . . . . .
H82A H 0.145416 0.367428 0.451531 0.054 Uiso 1 1 calc R U . . .
H82B H 0.103065 0.326963 0.426111 0.054 Uiso 1 1 calc R U . . .
H82C H 0.098658 0.420049 0.436982 0.054 Uiso 1 1 calc R U . . .
C83 C 0.16189(17) 0.4974(3) 0.41885(11) 0.0367(12) Uani 1 1 d . . . . .
H83A H 0.176664 0.520451 0.404077 0.055 Uiso 1 1 calc R U . . .
H83B H 0.185429 0.493479 0.438415 0.055 Uiso 1 1 calc R U . . .
H83C H 0.135999 0.533533 0.420511 0.055 Uiso 1 1 calc R U . . .
C84 C 0.10339(16) 0.4241(3) 0.37954(10) 0.0335(11) Uani 1 1 d . . . . .
H84A H 0.089656 0.370490 0.371769 0.050 Uiso 1 1 calc R U . . .
H84B H 0.116729 0.450701 0.364699 0.050 Uiso 1 1 calc R U . . .
H84C H 0.078786 0.459668 0.383467 0.050 Uiso 1 1 calc R U . . .
C85 C 0.14783(15) 0.1930(3) 0.39458(10) 0.0275(10) Uani 1 1 d . . . . .
C86 C 0.16353(16) 0.1203(3) 0.37826(11) 0.0324(11) Uani 1 1 d . . . . .
H86A H 0.193077 0.097178 0.390952 0.049 Uiso 1 1 calc R U . . .
H86B H 0.168468 0.139857 0.359336 0.049 Uiso 1 1 calc R U . . .
H86C H 0.139064 0.077295 0.374082 0.049 Uiso 1 1 calc R U . . .
C87 C 0.14613(18) 0.1611(3) 0.42564(11) 0.0403(12) Uani 1 1 d . . . . .
H87A H 0.135264 0.205645 0.436497 0.061 Uiso 1 1 calc R U . . .
H87B H 0.177759 0.143267 0.437095 0.061 Uiso 1 1 calc R U . . .
H87C H 0.124290 0.114113 0.423065 0.061 Uiso 1 1 calc R U . . .
C88 C 0.09726(16) 0.2146(3) 0.37660(11) 0.0363(11) Uani 1 1 d . . . . .
H88A H 0.097590 0.238057 0.357143 0.054 Uiso 1 1 calc R U . . .
H88B H 0.084038 0.255331 0.387761 0.054 Uiso 1 1 calc R U . . .
H88C H 0.077827 0.164377 0.373411 0.054 Uiso 1 1 calc R U . . .
C89 C 0.31364(16) 0.3114(3) 0.43866(10) 0.0309(11) Uani 1 1 d . . . . .
C90 C 0.33691(18) 0.2272(3) 0.43796(13) 0.0506(15) Uani 1 1 d . . . . .
H90A H 0.332956 0.210508 0.417074 0.076 Uiso 1 1 calc R U . . .
H90B H 0.322061 0.185926 0.447962 0.076 Uiso 1 1 calc R U . . .
H90C H 0.370634 0.231026 0.448395 0.076 Uiso 1 1 calc R U . . .
C91 C 0.34036(16) 0.3778(3) 0.42630(12) 0.0420(13) Uani 1 1 d . . . . .
H91A H 0.325297 0.431803 0.426668 0.063 Uiso 1 1 calc R U . . .
H91B H 0.339720 0.363915 0.405597 0.063 Uiso 1 1 calc R U . . .
H91C H 0.373168 0.380149 0.438707 0.063 Uiso 1 1 calc R U . . .
C92 C 0.31604(19) 0.3320(4) 0.47123(11) 0.0530(15) Uani 1 1 d . . . . .
H92A H 0.298007 0.290684 0.478998 0.079 Uiso 1 1 calc R U . . .
H92B H 0.302604 0.387133 0.472213 0.079 Uiso 1 1 calc R U . . .
H92C H 0.349033 0.331253 0.483365 0.079 Uiso 1 1 calc R U . . .
C93 C 0.27475(15) 0.3331(2) 0.32099(9) 0.0222(9) Uani 1 1 d . . . . .
C94 C 0.27278(15) 0.2499(3) 0.33189(9) 0.0235(9) Uani 1 1 d . . . . .
C95 C 0.22414(14) 0.2281(3) 0.32407(9) 0.0237(9) Uani 1 1 d . . . . .
H95 H 0.212344 0.176553 0.328782 0.028 Uiso 1 1 calc R U . . .
C96 C 0.19601(15) 0.2922(2) 0.30862(9) 0.0228(9) Uani 1 1 d . . . . .
C97 C 0.22732(15) 0.3577(3) 0.30764(9) 0.0237(9) Uani 1 1 d . . . . .
H97 H 0.217966 0.410792 0.299236 0.028 Uiso 1 1 calc R U . . .
C98 C 0.31613(15) 0.3888(3) 0.31801(10) 0.0266(10) Uani 1 1 d . . . . .
C99 C 0.29738(17) 0.4727(3) 0.30405(12) 0.0369(12) Uani 1 1 d . . . . .
H99A H 0.280721 0.500791 0.316896 0.055 Uiso 1 1 calc R U . . .
H99B H 0.275602 0.463775 0.284108 0.055 Uiso 1 1 calc R U . . .
H99C H 0.323868 0.507197 0.302251 0.055 Uiso 1 1 calc R U . . .
C100 C 0.33940(17) 0.3482(3) 0.29543(11) 0.0382(12) Uani 1 1 d . . . . .
H10A H 0.315213 0.336703 0.276613 0.057 Uiso 1 1 calc R U . . .
H10B H 0.354678 0.296294 0.303843 0.057 Uiso 1 1 calc R U . . .
H10C H 0.363074 0.386020 0.291496 0.057 Uiso 1 1 calc R U . . .
C101 C 0.35324(16) 0.4088(3) 0.34797(11) 0.0365(12) Uani 1 1 d . . . . .
H10D H 0.365008 0.357009 0.358432 0.055 Uiso 1 1 calc R U . . .
H10E H 0.338672 0.442628 0.360561 0.055 Uiso 1 1 calc R U . . .
H10F H 0.379552 0.439367 0.343892 0.055 Uiso 1 1 calc R U . . .
C102 C 0.30922(16) 0.1777(3) 0.33971(11) 0.0298(11) Uani 1 1 d . . . . .
C103 C 0.36000(17) 0.2017(3) 0.35656(13) 0.0454(14) Uani 1 1 d . . . . .
H10G H 0.359919 0.232624 0.374745 0.068 Uiso 1 1 calc R U . . .
H10H H 0.373422 0.236336 0.343592 0.068 Uiso 1 1 calc R U . . .
H10I H 0.379099 0.151406 0.362098 0.068 Uiso 1 1 calc R U . . .
C104 C 0.3095(2) 0.1352(3) 0.30991(12) 0.0461(14) Uani 1 1 d . . . . .
H10J H 0.319966 0.174900 0.297055 0.069 Uiso 1 1 calc R U . . .
H10K H 0.277614 0.115863 0.299668 0.069 Uiso 1 1 calc R U . . .
H10L H 0.331187 0.087816 0.314077 0.069 Uiso 1 1 calc R U . . .
C105 C 0.29383(17) 0.1121(3) 0.35938(11) 0.0365(12) Uani 1 1 d . . . . .
H10M H 0.264144 0.086499 0.347965 0.055 Uiso 1 1 calc R U . . .
H10N H 0.289253 0.138767 0.377384 0.055 Uiso 1 1 calc R U . . .
H10O H 0.318303 0.069413 0.365297 0.055 Uiso 1 1 calc R U . . .
C106 C 0.14356(15) 0.2896(3) 0.29145(9) 0.0260(10) Uani 1 1 d . . . . .
C107 C 0.12222(17) 0.2051(3) 0.29401(11) 0.0401(12) Uani 1 1 d . . . . .
H10P H 0.124566 0.193459 0.315131 0.060 Uiso 1 1 calc R U . . .
H10Q H 0.139396 0.162532 0.286183 0.060 Uiso 1 1 calc R U . . .
H10R H 0.088954 0.204862 0.282380 0.060 Uiso 1 1 calc R U . . .
C108 C 0.1393(2) 0.3064(3) 0.25835(11) 0.0470(14) Uani 1 1 d . . . . .
H10S H 0.157240 0.264529 0.250793 0.070 Uiso 1 1 calc R U . . .
H10T H 0.151790 0.361580 0.256186 0.070 Uiso 1 1 calc R U . . .
H10U H 0.105962 0.303665 0.246825 0.070 Uiso 1 1 calc R U . . .
C109 C 0.11614(16) 0.3574(3) 0.30246(12) 0.0394(12) Uani 1 1 d . . . . .
H10V H 0.132347 0.410582 0.302861 0.059 Uiso 1 1 calc R U . . .
H10W H 0.114305 0.343730 0.322721 0.059 Uiso 1 1 calc R U . . .
H10X H 0.084188 0.361208 0.288868 0.059 Uiso 1 1 calc R U . . .

loop_
_atom_site_aniso_label
_atom_site_aniso_U_11
_atom_site_aniso_U_22
_atom_site_aniso_U_33
_atom_site_aniso_U_23
_atom_site_aniso_U_13
_atom_site_aniso_U_12
Tm1 0.01817(9) 0.02198(10) 0.02043(10) 0.00349(8) 0.00213(7) -0.00181(8)
Tm2 0.01739(9) 0.01940(9) 0.02313(10) 0.00089(8) 0.00764(7) 0.00119(7)
Tm3 0.01722(9) 0.02036(9) 0.02099(9) 0.00103(8) 0.00547(7) 0.00201(8)
O1 0.0241(16) 0.0293(16) 0.0307(17) 0.0008(13) 0.0078(14) -0.0056(13)
O2 0.0180(15) 0.0287(16) 0.0287(16) 0.0023(13) 0.0064(13) -0.0023(13)
O3 0.0215(15) 0.0235(16) 0.0277(16) -0.0005(13) 0.0041(13) 0.0020(13)
O4 0.0209(15) 0.0259(16) 0.0269(17) 0.0014(13) 0.0024(13) 0.0031(13)
O5 0.0153(14) 0.0153(14) 0.0319(17) 0.0021(12) 0.0080(12) -0.0005(12)
O6 0.0182(15) 0.0227(15) 0.0268(16) 0.0064(12) 0.0014(12) 0.0055(12)
C1 0.017(2) 0.019(2) 0.027(2) -0.0008(18) 0.0037(17) -0.0013(18)
C2 0.018(2) 0.021(2) 0.027(2) 0.0045(18) 0.0044(18) 0.0003(17)
C3 0.028(3) 0.038(3) 0.029(3) 0.002(2) 0.008(2) -0.006(2)
C4 0.025(2) 0.021(2) 0.018(2) 0.0017(17) 0.0060(17) 0.0057(18)
C5 0.0126(19) 0.020(2) 0.0144(19) 0.0000(16) 0.0020(15) 0.0008(16)
C6 0.023(2) 0.022(2) 0.021(2) 0.0044(18) 0.0081(18) -0.0031(18)
C7 0.016(2) 0.023(2) 0.016(2) -0.0014(17) 0.0047(16) -0.0009(17)
C8 0.028(2) 0.024(2) 0.025(2) 0.0019(18) 0.0070(19) -0.0047(19)
C9 0.018(2) 0.027(2) 0.023(2) 0.0016(18) -0.0006(17) -0.0066(18)
C10 0.025(2) 0.024(2) 0.025(2) 0.0065(18) 0.0048(19) -0.0042(19)
C11 0.025(2) 0.027(2) 0.018(2) 0.0064(18) 0.0007(18) -0.0023(19)
C12 0.021(2) 0.020(2) 0.032(2) 0.0017(19) 0.0071(19) -0.0035(18)
C13 0.036(3) 0.029(2) 0.024(2) -0.0012(19) 0.008(2) -0.006(2)
C14 0.054(3) 0.029(3) 0.041(3) -0.007(2) 0.013(3) -0.010(2)
C15 0.055(4) 0.050(3) 0.021(3) -0.002(2) 0.000(2) 0.003(3)
C16 0.054(3) 0.036(3) 0.031(3) -0.007(2) 0.016(2) -0.003(3)
C17 0.027(2) 0.034(3) 0.026(2) 0.010(2) 0.009(2) -0.004(2)
C18 0.044(3) 0.042(3) 0.047(3) 0.016(3) 0.016(3) -0.013(3)
C19 0.033(3) 0.058(4) 0.051(3) 0.015(3) 0.020(3) 0.004(3)
C20 0.047(3) 0.048(3) 0.033(3) 0.008(2) 0.018(2) -0.006(3)
C21 0.020(2) 0.026(2) 0.038(3) 0.004(2) 0.008(2) 0.0019(19)
C22 0.029(3) 0.030(3) 0.054(3) 0.000(2) 0.010(2) 0.005(2)
C23 0.022(2) 0.040(3) 0.040(3) 0.008(2) 0.003(2) -0.001(2)
C24 0.026(2) 0.032(3) 0.043(3) -0.004(2) 0.012(2) -0.004(2)
C25 0.023(2) 0.030(2) 0.032(3) 0.005(2) 0.004(2) -0.001(2)
C26 0.027(2) 0.029(2) 0.032(3) 0.010(2) 0.009(2) 0.002(2)
C27 0.020(2) 0.024(2) 0.024(2) 0.0029(18) 0.0001(18) 0.0005(18)
C28 0.026(2) 0.024(2) 0.028(2) 0.0083(19) 0.0042(19) 0.000(2)
C29 0.031(3) 0.031(2) 0.023(2) 0.0039(19) -0.0006(19) -0.001(2)
C30 0.024(2) 0.036(3) 0.036(3) 0.002(2) -0.002(2) 0.002(2)
C31 0.020(2) 0.044(3) 0.055(3) 0.005(3) 0.000(2) -0.001(2)
C32 0.022(3) 0.055(3) 0.042(3) -0.001(3) -0.009(2) 0.005(2)
C33 0.036(3) 0.050(3) 0.045(3) 0.014(3) -0.002(2) 0.005(3)
C34 0.025(2) 0.034(3) 0.037(3) 0.003(2) 0.009(2) 0.001(2)
C35 0.033(3) 0.042(3) 0.038(3) 0.002(2) 0.013(2) -0.004(2)
C36 0.037(3) 0.037(3) 0.047(3) -0.007(2) 0.020(2) -0.001(2)
C37 0.032(3) 0.036(3) 0.058(4) 0.000(3) 0.011(3) 0.007(2)
C38 0.035(3) 0.028(2) 0.030(3) 0.008(2) 0.012(2) -0.005(2)
C39 0.037(3) 0.039(3) 0.043(3) 0.002(2) 0.015(2) -0.013(2)
C40 0.051(3) 0.052(3) 0.049(3) -0.010(3) 0.026(3) -0.012(3)
C41 0.057(4) 0.041(3) 0.057(4) 0.022(3) 0.025(3) -0.003(3)
C42 0.020(2) 0.028(2) 0.025(2) -0.0033(18) 0.0099(18) 0.0005(18)
C43 0.022(2) 0.025(2) 0.029(2) 0.0015(19) 0.0129(19) 0.0043(19)
C44 0.021(2) 0.024(2) 0.027(2) -0.0002(18) 0.0117(19) 0.0010(18)
C45 0.023(2) 0.026(2) 0.026(2) 0.0001(19) 0.0112(19) 0.0022(19)
C46 0.020(2) 0.026(2) 0.030(2) 0.0032(19) 0.0088(19) 0.0038(18)
C47 0.034(3) 0.036(3) 0.026(2) -0.002(2) 0.009(2) 0.003(2)
C48 0.042(3) 0.062(3) 0.030(3) -0.011(3) 0.015(2) 0.003(3)
C49 0.034(3) 0.046(3) 0.040(3) -0.013(2) 0.005(2) 0.001(2)
C50 0.049(3) 0.050(3) 0.023(3) 0.002(2) 0.005(2) 0.010(3)
C51 0.028(2) 0.024(2) 0.036(3) -0.004(2) 0.012(2) 0.006(2)
C52 0.037(3) 0.031(3) 0.051(3) -0.007(2) 0.013(2) 0.002(2)
C53 0.033(3) 0.043(3) 0.045(3) -0.006(2) 0.016(2) 0.007(2)
C54 0.045(3) 0.025(2) 0.049(3) 0.006(2) 0.018(3) 0.019(2)
C55 0.020(2) 0.024(2) 0.034(3) 0.0000(19) 0.0073(19) -0.0033(18)
C56 0.033(3) 0.044(3) 0.043(3) -0.005(2) 0.001(2) -0.010(2)
C57 0.057(4) 0.061(4) 0.055(4) 0.004(3) 0.015(3) -0.030(3)
C58 0.027(3) 0.036(3) 0.110(5) -0.036(3) 0.002(3) -0.002(2)
C59 0.021(2) 0.024(2) 0.026(2) 0.0028(18) 0.0100(18) 0.0046(18)
C60 0.024(2) 0.025(2) 0.025(2) 0.0060(18) 0.0084(19) 0.0017(19)
C61 0.028(2) 0.021(2) 0.033(3) 0.0032(19) 0.014(2) 0.0065(19)
C62 0.029(2) 0.025(2) 0.027(2) 0.0040(19) 0.014(2) -0.002(2)
C63 0.021(2) 0.030(2) 0.028(2) 0.0068(19) 0.0101(19) 0.0053(19)
C64 0.033(3) 0.030(2) 0.023(2) 0.0034(19) 0.011(2) 0.012(2)
C65 0.042(3) 0.044(3) 0.038(3) 0.002(2) 0.011(2) 0.025(3)
C66 0.045(3) 0.042(3) 0.033(3) 0.006(2) 0.019(2) 0.017(2)
C67 0.055(3) 0.027(3) 0.035(3) -0.001(2) 0.016(3) 0.001(2)
C68 0.024(2) 0.030(2) 0.023(2) 0.0036(18) 0.0064(19) 0.0058(19)
C69 0.029(3) 0.046(3) 0.036(3) -0.006(2) 0.003(2) -0.002(2)
C70 0.044(3) 0.049(3) 0.040(3) 0.015(3) 0.018(2) 0.011(3)
C71 0.026(3) 0.051(3) 0.035(3) 0.002(2) 0.005(2) 0.014(2)
C72 0.031(3) 0.027(2) 0.038(3) -0.003(2) 0.017(2) -0.009(2)
C73 0.044(3) 0.039(3) 0.048(3) -0.004(3) 0.001(3) -0.016(3)
C74 0.057(4) 0.038(3) 0.056(4) 0.007(3) 0.018(3) -0.017(3)
C75 0.055(4) 0.051(3) 0.070(4) -0.029(3) 0.027(3) -0.014(3)
C76 0.024(2) 0.022(2) 0.022(2) 0.0041(18) 0.0076(18) 0.0007(18)
C77 0.021(2) 0.026(2) 0.019(2) 0.0034(18) 0.0039(17) -0.0003(18)
C78 0.024(2) 0.024(2) 0.023(2) 0.0053(18) 0.0057(18) 0.0015(19)
C79 0.025(2) 0.028(2) 0.022(2) 0.0031(18) 0.0038(18) -0.0015(19)
C80 0.024(2) 0.025(2) 0.019(2) 0.0014(18) 0.0050(18) -0.0023(19)
C81 0.031(2) 0.028(2) 0.027(2) 0.0028(19) 0.016(2) 0.006(2)
C82 0.041(3) 0.037(3) 0.038(3) 0.003(2) 0.024(2) 0.006(2)
C83 0.044(3) 0.034(3) 0.040(3) -0.001(2) 0.024(2) 0.005(2)
C84 0.026(2) 0.036(3) 0.038(3) 0.005(2) 0.009(2) 0.010(2)
C85 0.024(2) 0.025(2) 0.033(3) 0.005(2) 0.008(2) -0.0019(19)
C86 0.033(3) 0.025(2) 0.038(3) 0.003(2) 0.006(2) -0.005(2)
C87 0.045(3) 0.036(3) 0.043(3) 0.009(2) 0.018(2) -0.006(2)
C88 0.026(3) 0.035(3) 0.045(3) -0.002(2) 0.006(2) -0.008(2)
C89 0.024(2) 0.032(2) 0.032(3) 0.007(2) 0.000(2) -0.001(2)
C90 0.033(3) 0.042(3) 0.062(4) 0.010(3) -0.013(3) 0.005(3)
C91 0.020(2) 0.050(3) 0.049(3) 0.017(3) -0.002(2) 0.000(2)
C92 0.040(3) 0.080(4) 0.032(3) 0.008(3) -0.003(2) -0.011(3)
C93 0.024(2) 0.020(2) 0.025(2) 0.0005(18) 0.0097(18) 0.0051(18)
C94 0.025(2) 0.023(2) 0.026(2) 0.0019(18) 0.0109(19) 0.0048(18)
C95 0.024(2) 0.023(2) 0.024(2) 0.0035(18) 0.0077(18) 0.0034(19)
C96 0.025(2) 0.023(2) 0.020(2) -0.0050(17) 0.0050(17) 0.0041(18)
C97 0.026(2) 0.021(2) 0.027(2) 0.0025(18) 0.0125(19) 0.0056(18)
C98 0.024(2) 0.024(2) 0.038(3) 0.004(2) 0.018(2) 0.0048(19)
C99 0.039(3) 0.030(3) 0.052(3) 0.010(2) 0.029(3) 0.005(2)
C100 0.039(3) 0.039(3) 0.044(3) 0.006(2) 0.024(2) 0.008(2)
C101 0.024(2) 0.039(3) 0.049(3) 0.000(2) 0.016(2) 0.001(2)
C102 0.029(3) 0.023(2) 0.040(3) 0.006(2) 0.014(2) 0.012(2)
C103 0.027(3) 0.041(3) 0.069(4) 0.021(3) 0.015(3) 0.015(2)
C104 0.061(4) 0.029(3) 0.059(4) 0.005(2) 0.033(3) 0.019(3)
C105 0.031(3) 0.029(3) 0.052(3) 0.013(2) 0.015(2) 0.014(2)
C106 0.026(2) 0.023(2) 0.023(2) -0.0072(18) -0.0027(18) 0.0018(19)
C107 0.032(3) 0.035(3) 0.044(3) -0.002(2) -0.006(2) 0.001(2)
C108 0.053(4) 0.045(3) 0.032(3) -0.004(2) -0.006(3) -0.002(3)
C109 0.022(2) 0.037(3) 0.056(3) -0.014(2) 0.005(2) -0.003(2)

loop_
_atom_type_symbol
_atom_type_description
_atom_type_scat_dispersion_real
_atom_type_scat_dispersion_imag
_atom_type_scat_source
C C 0.0033 0.0016 'International Tables Vol C Tables 4.2.6.8 and 6.1.1.4'
H H 0.0000 0.0000 'International Tables Vol C Tables 4.2.6.8 and 6.1.1.4'
O O 0.0106 0.0060 'International Tables Vol C Tables 4.2.6.8 and 6.1.1.4'
Tm Tm -0.3139 5.2483 'International Tables Vol C Tables 4.2.6.8 and 6.1.1.4'

loop_
_geom_angle_atom_site_label_1
_geom_angle_atom_site_label_2
_geom_angle_atom_site_label_3
_geom_angle
_geom_angle_site_symmetry_1
_geom_angle_site_symmetry_3
_geom_angle_publ_flag
O1 Tm1 O2 56.88(10) . . ?
O1 Tm1 C1 28.53(11) . . ?
O1 Tm1 C9 117.07(11) . . ?
O1 Tm1 C10 86.32(12) . . ?
O1 Tm1 C11 79.73(12) . . ?
O1 Tm1 C12 104.96(12) . . ?
O1 Tm1 C25 108.52(12) . . ?
O1 Tm1 C26 80.93(12) . . ?
O1 Tm1 C27 83.68(12) . . ?
O1 Tm1 C28 113.15(12) . . ?
O1 Tm1 C29 131.10(13) . . ?
O2 Tm1 C1 28.38(11) . . ?
O2 Tm1 C9 133.73(12) . . ?
O2 Tm1 C10 114.02(12) . . ?
O2 Tm1 C11 85.31(12) . . ?
O2 Tm1 C12 84.44(11) . . ?
O2 Tm1 C25 128.56(12) . . ?
O2 Tm1 C26 101.66(12) . . ?
O2 Tm1 C27 77.54(12) . . ?
O2 Tm1 C28 86.21(12) . . ?
O2 Tm1 C29 117.45(12) . . ?
C1 Tm1 C12 96.03(12) . . ?
C1 Tm1 C25 121.58(13) . . ?
C1 Tm1 C26 90.68(13) . . ?
C9 Tm1 C1 131.52(12) . . ?
C9 Tm1 C12 51.01(13) . . ?
C9 Tm1 C25 97.57(13) . . ?
C9 Tm1 C26 123.59(13) . . ?
C10 Tm1 C1 102.03(13) . . ?
C10 Tm1 C9 31.05(13) . . ?
C10 Tm1 C12 52.01(13) . . ?
C10 Tm1 C25 113.50(13) . . ?
C10 Tm1 C26 126.30(13) . . ?
C11 Tm1 C1 82.36(13) . . ?
C11 Tm1 C9 50.67(13) . . ?
C11 Tm1 C10 31.30(13) . . ?
C11 Tm1 C12 31.01(13) . . ?
C11 Tm1 C25 144.63(13) . . ?
C11 Tm1 C26 151.17(13) . . ?
C11 Tm1 C27 160.80(13) . . ?
C11 Tm1 C28 156.72(14) . . ?
C11 Tm1 C29 147.84(14) . . ?
C12 Tm1 C25 142.39(13) . . ?
C12 Tm1 C26 173.29(14) . . ?
C25 Tm1 C26 30.90(13) . . ?
C27 Tm1 C1 78.45(13) . . ?
C27 Tm1 C9 148.01(13) . . ?
C27 Tm1 C10 156.63(13) . . ?
C27 Tm1 C12 151.31(13) . . ?
C27 Tm1 C25 51.08(13) . . ?
C27 Tm1 C26 31.01(12) . . ?
C28 Tm1 C1 99.93(13) . . ?
C28 Tm1 C9 127.73(13) . . ?
C28 Tm1 C10 158.02(13) . . ?
C28 Tm1 C12 126.43(13) . . ?
C28 Tm1 C25 52.14(13) . . ?
C28 Tm1 C26 52.05(13) . . ?
C28 Tm1 C27 31.24(13) . . ?
C29 Tm1 C1 128.64(13) . . ?
C29 Tm1 C9 99.76(14) . . ?
C29 Tm1 C10 127.43(14) . . ?
C29 Tm1 C12 123.47(14) . . ?
C29 Tm1 C25 31.21(13) . . ?
C29 Tm1 C26 51.21(14) . . ?
C29 Tm1 C27 50.87(14) . . ?
C29 Tm1 C28 31.32(13) . . ?
O3 Tm2 C6 29.06(11) . . ?
O3 Tm2 C42 82.42(11) . . ?
O3 Tm2 C43 108.28(12) . . ?
O3 Tm2 C44 133.08(12) . . ?
O3 Tm2 C45 118.04(12) . . ?
O3 Tm2 C46 88.01(12) . . ?
O3 Tm2 C60 128.34(11) . . ?
O3 Tm2 C61 116.68(12) . . ?
O3 Tm2 C62 85.47(12) . . ?
O3 Tm2 C63 77.75(12) . . ?
O4 Tm2 O3 57.64(10) . . ?
O4 Tm2 C6 28.70(11) . . ?
O4 Tm2 C42 102.76(11) . . ?
O4 Tm2 C43 130.80(11) . . ?
O4 Tm2 C44 121.82(11) . . ?
O4 Tm2 C45 90.97(12) . . ?
O4 Tm2 C46 80.43(12) . . ?
O4 Tm2 C60 108.55(11) . . ?
O4 Tm2 C61 130.75(12) . . ?
O4 Tm2 C62 112.26(12) . . ?
O4 Tm2 C63 83.36(12) . . ?
C6 Tm2 C42 94.75(12) . . ?
C6 Tm2 C43 125.30(13) . . ?
C6 Tm2 C60 120.54(12) . . ?
C42 Tm2 C43 30.76(12) . . ?
C42 Tm2 C60 144.71(13) . . ?
C44 Tm2 C6 135.50(13) . . ?
C44 Tm2 C42 50.87(13) . . ?
C44 Tm2 C43 31.02(12) . . ?
C44 Tm2 C45 30.86(12) . . ?
C44 Tm2 C60 97.60(13) . . ?
C44 Tm2 C63 146.54(13) . . ?
C45 Tm2 C6 107.71(12) . . ?
C45 Tm2 C42 51.63(13) . . ?
C45 Tm2 C43 51.62(12) . . ?
C45 Tm2 C60 111.16(13) . . ?
C46 Tm2 C6 85.28(13) . . ?
C46 Tm2 C42 30.83(12) . . ?
C46 Tm2 C43 50.78(13) . . ?
C46 Tm2 C44 50.48(13) . . ?
C46 Tm2 C45 31.06(13) . . ?
C46 Tm2 C60 142.22(13) . . ?
C46 Tm2 C61 146.86(13) . . ?
C46 Tm2 C62 159.04(13) . . ?
C46 Tm2 C63 162.51(13) . . ?
C60 Tm2 C43 114.05(13) . . ?
C61 Tm2 C6 127.17(13) . . ?
C61 Tm2 C42 125.89(13) . . ?
C61 Tm2 C43 98.28(13) . . ?
C61 Tm2 C44 97.31(13) . . ?
C61 Tm2 C45 123.47(13) . . ?
C61 Tm2 C60 30.97(12) . . ?
C61 Tm2 C62 31.36(13) . . ?
C61 Tm2 C63 50.59(13) . . ?
C62 Tm2 C6 98.27(13) . . ?
C62 Tm2 C42 128.30(13) . . ?
C62 Tm2 C43 112.99(13) . . ?
C62 Tm2 C44 124.54(13) . . ?
C62 Tm2 C45 154.00(13) . . ?
C62 Tm2 C60 51.69(13) . . ?
C62 Tm2 C63 30.78(13) . . ?
C63 Tm2 C6 77.34(13) . . ?
C63 Tm2 C42 151.76(13) . . ?
C63 Tm2 C43 143.75(13) . . ?
C63 Tm2 C45 156.61(13) . . ?
C63 Tm2 C60 50.60(13) . . ?
O5 Tm3 O6 57.01(9) . . ?
O5 Tm3 C7 28.54(10) . . ?
O5 Tm3 C76 80.32(11) . . ?
O5 Tm3 C78 131.38(12) . . ?
O5 Tm3 C79 119.05(12) . . ?
O5 Tm3 C80 88.46(12) . . ?
O5 Tm3 C93 101.84(11) . . ?
O5 Tm3 C94 129.54(11) . . ?
O5 Tm3 C95 119.96(11) . . ?
O5 Tm3 C96 89.23(11) . . ?
O5 Tm3 C97 78.79(11) . . ?
O6 Tm3 C7 28.48(10) . . ?
O6 Tm3 C76 99.71(11) . . ?
O6 Tm3 C78 123.44(12) . . ?
O6 Tm3 C79 92.52(12) . . ?
O6 Tm3 C80 79.13(12) . . ?
O6 Tm3 C93 82.49(11) . . ?
O6 Tm3 C94 108.98(11) . . ?
O6 Tm3 C95 132.75(12) . . ?
O6 Tm3 C96 116.94(11) . . ?
O6 Tm3 C97 86.88(12) . . ?
C7 Tm3 C76 90.65(12) . . ?
C7 Tm3 C93 91.80(12) . . ?
C7 Tm3 C94 122.55(12) . . ?
C76 Tm3 C93 177.55(12) . . ?
C76 Tm3 C94 146.74(12) . . ?
C78 Tm3 C7 134.26(12) . . ?
C78 Tm3 C76 51.06(13) . . ?
C78 Tm3 C93 126.77(13) . . ?
C78 Tm3 C94 97.81(13) . . ?
C78 Tm3 C95 94.16(13) . . ?
C78 Tm3 C96 118.77(13) . . ?
C79 Tm3 C7 108.10(12) . . ?
C79 Tm3 C76 51.91(13) . . ?
C79 Tm3 C78 31.00(13) . . ?
C79 Tm3 C93 127.16(13) . . ?
C79 Tm3 C94 109.07(13) . . ?
C79 Tm3 C95 118.91(13) . . ?
C79 Tm3 C96 147.95(13) . . ?
C80 Tm3 C7 83.61(12) . . ?
C80 Tm3 C76 31.22(12) . . ?
C80 Tm3 C78 50.65(13) . . ?
C80 Tm3 C79 31.05(13) . . ?
C80 Tm3 C93 149.32(13) . . ?
C80 Tm3 C94 139.95(13) . . ?
C80 Tm3 C95 144.68(13) . . ?
C80 Tm3 C96 158.55(13) . . ?
C80 Tm3 C97 164.77(13) . . ?
C93 Tm3 C94 30.83(12) . . ?
C95 Tm3 C7 131.46(12) . . ?
C95 Tm3 C76 127.24(13) . . ?
C95 Tm3 C93 50.70(12) . . ?
C95 Tm3 C94 30.83(12) . . ?
C96 Tm3 C7 103.93(12) . . ?
C96 Tm3 C76 127.55(13) . . ?
C96 Tm3 C93 51.68(13) . . ?
C96 Tm3 C94 51.58(13) . . ?
C96 Tm3 C95 30.74(12) . . ?
C97 Tm3 C7 81.21(12) . . ?
C97 Tm3 C76 149.81(13) . . ?
C97 Tm3 C78 144.53(13) . . ?
C97 Tm3 C79 157.93(13) . . ?
C97 Tm3 C93 30.92(12) . . ?
C97 Tm3 C94 51.00(12) . . ?
C97 Tm3 C95 50.55(13) . . ?
C97 Tm3 C96 31.30(13) . . ?
C1 O1 Tm1 92.0(2) . . ?
C1 O2 Tm1 91.4(2) . . ?
C6 O3 Tm2 89.6(2) . . ?
C6 O4 Tm2 90.5(2) . . ?
C7 O5 Tm3 91.4(2) . . ?
C7 O6 Tm3 90.2(2) . . ?
O1 C1 Tm1 59.5(2) . . ?
O1 C1 C2 118.1(4) . . ?
O2 C1 Tm1 60.2(2) . . ?
O2 C1 O1 119.6(4) . . ?
O2 C1 C2 122.2(4) . . ?
C2 C1 Tm1 173.6(3) . . ?
C1 C2 C3 116.6(4) . . ?
C4 C2 C1 121.1(4) . . ?
C4 C2 C3 122.3(4) . . ?
C2 C3 H3A 109.5 . . ?
C2 C3 H3B 109.5 . . ?
C2 C3 H3C 109.5 . . ?
H3A C3 H3B 109.5 . . ?
H3A C3 H3C 109.5 . . ?
H3B C3 H3C 109.5 . . ?
C2 C4 C5 172.2(4) . . ?
C4 C5 C6 117.6(3) . . ?
C4 C5 C7 119.4(3) . . ?
C7 C5 C6 122.3(3) . . ?
O3 C6 Tm2 61.3(2) . . ?
O3 C6 C5 118.2(4) . . ?
O4 C6 Tm2 60.8(2) . . ?
O4 C6 O3 121.8(4) . . ?
O4 C6 C5 119.9(3) . . ?
C5 C6 Tm2 169.8(3) . . ?
O5 C7 Tm3 60.05(19) . . ?
O5 C7 C5 119.7(3) . . ?
O6 C7 Tm3 61.4(2) . . ?
O6 C7 O5 121.4(4) . . ?
O6 C7 C5 119.0(3) . . ?
C5 C7 Tm3 177.2(3) . . ?
C9 C8 Tm1 71.0(2) . . ?
C9 C8 C12 106.1(4) . . ?
C9 C8 C13 117.7(4) . . ?
C12 C8 Tm1 73.7(2) . . ?
C12 C8 C13 132.9(4) . . ?
C13 C8 Tm1 135.5(3) . . ?
Tm1 C9 H9 115.0 . . ?
C8 C9 Tm1 78.1(2) . . ?
C8 C9 H9 124.5 . . ?
C10 C9 Tm1 74.2(2) . . ?
C10 C9 C8 110.9(4) . . ?
C10 C9 H9 124.5 . . ?
C9 C10 Tm1 74.8(2) . . ?
C9 C10 C11 105.3(4) . . ?
C9 C10 C17 126.2(4) . . ?
C11 C10 Tm1 73.5(2) . . ?
C11 C10 C17 127.3(4) . . ?
C17 C10 Tm1 126.2(3) . . ?
Tm1 C11 H11 113.8 . . ?
C10 C11 Tm1 75.2(2) . . ?
C10 C11 H11 124.4 . . ?
C10 C11 C12 111.2(4) . . ?
C12 C11 Tm1 78.4(2) . . ?
C12 C11 H11 124.4 . . ?
C8 C12 Tm1 75.5(2) . . ?
C8 C12 C21 133.0(4) . . ?
C11 C12 Tm1 70.6(2) . . ?
C11 C12 C8 106.3(4) . . ?
C11 C12 C21 120.5(4) . . ?
C21 C12 Tm1 122.5(3) . . ?
C14 C13 C8 106.5(4) . . ?
C15 C13 C8 111.5(4) . . ?
C15 C13 C14 107.0(4) . . ?
C16 C13 C8 117.2(4) . . ?
C16 C13 C14 108.5(4) . . ?
C16 C13 C15 105.8(4) . . ?
C13 C14 H14A 109.5 . . ?
C13 C14 H14B 109.5 . . ?
C13 C14 H14C 109.5 . . ?
H14A C14 H14B 109.5 . . ?
H14A C14 H14C 109.5 . . ?
H14B C14 H14C 109.5 . . ?
C13 C15 H15A 109.5 . . ?
C13 C15 H15B 109.5 . . ?
C13 C15 H15C 109.5 . . ?
H15A C15 H15B 109.5 . . ?
H15A C15 H15C 109.5 . . ?
H15B C15 H15C 109.5 . . ?
C13 C16 H16A 109.5 . . ?
C13 C16 H16B 109.5 . . ?
C13 C16 H16C 109.5 . . ?
H16A C16 H16B 109.5 . . ?
H16A C16 H16C 109.5 . . ?
H16B C16 H16C 109.5 . . ?
C10 C17 C18 106.4(4) . . ?
C10 C17 C19 111.0(4) . . ?
C10 C17 C20 111.1(4) . . ?
C19 C17 C18 108.8(4) . . ?
C20 C17 C18 110.1(4) . . ?
C20 C17 C19 109.4(4) . . ?
C17 C18 H18A 109.5 . . ?
C17 C18 H18B 109.5 . . ?
C17 C18 H18C 109.5 . . ?
H18A C18 H18B 109.5 . . ?
H18A C18 H18C 109.5 . . ?
H18B C18 H18C 109.5 . . ?
C17 C19 H19A 109.5 . . ?
C17 C19 H19B 109.5 . . ?
C17 C19 H19C 109.5 . . ?
H19A C19 H19B 109.5 . . ?
H19A C19 H19C 109.5 . . ?
H19B C19 H19C 109.5 . . ?
C17 C20 H20A 109.5 . . ?
C17 C20 H20B 109.5 . . ?
C17 C20 H20C 109.5 . . ?
H20A C20 H20B 109.5 . . ?
H20A C20 H20C 109.5 . . ?
H20B C20 H20C 109.5 . . ?
C22 C21 C12 110.3(4) . . ?
C22 C21 C23 105.8(4) . . ?
C22 C21 C24 109.8(4) . . ?
C23 C21 C12 110.3(4) . . ?
C24 C21 C12 113.6(4) . . ?
C24 C21 C23 106.7(4) . . ?
C21 C22 H22A 109.5 . . ?
C21 C22 H22B 109.5 . . ?
C21 C22 H22C 109.5 . . ?
H22A C22 H22B 109.5 . . ?
H22A C22 H22C 109.5 . . ?
H22B C22 H22C 109.5 . . ?
C21 C23 H23A 109.5 . . ?
C21 C23 H23B 109.5 . . ?
C21 C23 H23C 109.5 . . ?
H23A C23 H23B 109.5 . . ?
H23A C23 H23C 109.5 . . ?
H23B C23 H23C 109.5 . . ?
C21 C24 H24A 109.5 . . ?
C21 C24 H24B 109.5 . . ?
C21 C24 H24C 109.5 . . ?
H24A C24 H24B 109.5 . . ?
H24A C24 H24C 109.5 . . ?
H24B C24 H24C 109.5 . . ?
C26 C25 Tm1 75.1(2) . . ?
C26 C25 C30 132.4(4) . . ?
C29 C25 Tm1 70.4(2) . . ?
C29 C25 C26 106.3(4) . . ?
C29 C25 C30 117.9(4) . . ?
C30 C25 Tm1 134.7(3) . . ?
C25 C26 Tm1 74.0(2) . . ?
C25 C26 C34 133.9(4) . . ?
C27 C26 Tm1 70.7(2) . . ?
C27 C26 C25 106.1(4) . . ?
C27 C26 C34 119.4(4) . . ?
C34 C26 Tm1 126.4(3) . . ?
Tm1 C27 H27 115.0 . . ?
C26 C27 Tm1 78.3(2) . . ?
C26 C27 H27 124.5 . . ?
C28 C27 Tm1 73.9(2) . . ?
C28 C27 C26 111.0(4) . . ?
C28 C27 H27 124.5 . . ?
C27 C28 Tm1 74.8(2) . . ?
C27 C28 C38 125.4(4) . . ?
C29 C28 Tm1 74.1(2) . . ?
C29 C28 C27 105.7(4) . . ?
C29 C28 C38 127.2(4) . . ?
C38 C28 Tm1 127.9(3) . . ?
Tm1 C29 H29 114.4 . . ?
C25 C29 Tm1 78.3(3) . . ?
C25 C29 H29 124.6 . . ?
C28 C29 Tm1 74.6(2) . . ?
C28 C29 C25 110.9(4) . . ?
C28 C29 H29 124.6 . . ?
C31 C30 C25 117.7(4) . . ?
C31 C30 C32 106.1(4) . . ?
C31 C30 C33 108.5(4) . . ?
C32 C30 C25 111.3(4) . . ?
C32 C30 C33 106.8(4) . . ?
C33 C30 C25 105.9(4) . . ?
C30 C31 H31A 109.5 . . ?
C30 C31 H31B 109.5 . . ?
C30 C31 H31C 109.5 . . ?
H31A C31 H31B 109.5 . . ?
H31A C31 H31C 109.5 . . ?
H31B C31 H31C 109.5 . . ?
C30 C32 H32A 109.5 . . ?
C30 C32 H32B 109.5 . . ?
C30 C32 H32C 109.5 . . ?
H32A C32 H32B 109.5 . . ?
H32A C32 H32C 109.5 . . ?
H32B C32 H32C 109.5 . . ?
C30 C33 H33A 109.5 . . ?
C30 C33 H33B 109.5 . . ?
C30 C33 H33C 109.5 . . ?
H33A C33 H33B 109.5 . . ?
H33A C33 H33C 109.5 . . ?
H33B C33 H33C 109.5 . . ?
C26 C34 C37 108.8(4) . . ?
C35 C34 C26 114.8(4) . . ?
C35 C34 C37 110.1(4) . . ?
C36 C34 C26 111.5(4) . . ?
C36 C34 C35 105.8(4) . . ?
C36 C34 C37 105.4(4) . . ?
C34 C35 H35A 109.5 . . ?
C34 C35 H35B 109.5 . . ?
C34 C35 H35C 109.5 . . ?
H35A C35 H35B 109.5 . . ?
H35A C35 H35C 109.5 . . ?
H35B C35 H35C 109.5 . . ?
C34 C36 H36A 109.5 . . ?
C34 C36 H36B 109.5 . . ?
C34 C36 H36C 109.5 . . ?
H36A C36 H36B 109.5 . . ?
H36A C36 H36C 109.5 . . ?
H36B C36 H36C 109.5 . . ?
C34 C37 H37A 109.5 . . ?
C34 C37 H37B 109.5 . . ?
C34 C37 H37C 109.5 . . ?
H37A C37 H37B 109.5 . . ?
H37A C37 H37C 109.5 . . ?
H37B C37 H37C 109.5 . . ?
C28 C38 C41 105.4(4) . . ?
C39 C38 C28 112.3(4) . . ?
C39 C38 C41 109.0(4) . . ?
C40 C38 C28 111.6(4) . . ?
C40 C38 C39 108.9(4) . . ?
C40 C38 C41 109.5(4) . . ?
C38 C39 H39A 109.5 . . ?
C38 C39 H39B 109.5 . . ?
C38 C39 H39C 109.5 . . ?
H39A C39 H39B 109.5 . . ?
H39A C39 H39C 109.5 . . ?
H39B C39 H39C 109.5 . . ?
C38 C40 H40A 109.5 . . ?
C38 C40 H40B 109.5 . . ?
C38 C40 H40C 109.5 . . ?
H40A C40 H40B 109.5 . . ?
H40A C40 H40C 109.5 . . ?
H40B C40 H40C 109.5 . . ?
C38 C41 H41A 109.5 . . ?
C38 C41 H41B 109.5 . . ?
C38 C41 H41C 109.5 . . ?
H41A C41 H41B 109.5 . . ?
H41A C41 H41C 109.5 . . ?
H41B C41 H41C 109.5 . . ?
C43 C42 Tm2 75.0(2) . . ?
C43 C42 C47 132.4(4) . . ?
C46 C42 Tm2 70.0(2) . . ?
C46 C42 C43 106.1(4) . . ?
C46 C42 C47 120.7(4) . . ?
C47 C42 Tm2 126.9(3) . . ?
C42 C43 Tm2 74.2(2) . . ?
C42 C43 C51 134.3(4) . . ?
C44 C43 Tm2 70.7(2) . . ?
C44 C43 C42 105.8(4) . . ?
C44 C43 C51 116.4(4) . . ?
C51 C43 Tm2 135.1(3) . . ?
Tm2 C44 H44 114.3 . . ?
C43 C44 Tm2 78.3(2) . . ?
C43 C44 H44 124.6 . . ?
C45 C44 Tm2 74.7(2) . . ?
C45 C44 C43 110.9(4) . . ?
C45 C44 H44 124.6 . . ?
C44 C45 Tm2 74.4(2) . . ?
C44 C45 C46 105.5(4) . . ?
C44 C45 C55 128.3(4) . . ?
C46 C45 Tm2 73.1(2) . . ?
C46 C45 C55 125.4(4) . . ?
C55 C45 Tm2 125.4(3) . . ?
Tm2 C46 H46 112.6 . . ?
C42 C46 Tm2 79.2(2) . . ?
C42 C46 H46 124.2 . . ?
C45 C46 Tm2 75.8(2) . . ?
C45 C46 C42 111.6(4) . . ?
C45 C46 H46 124.2 . . ?
C42 C47 C48 108.6(4) . . ?
C42 C47 C50 110.6(4) . . ?
C49 C47 C42 115.5(4) . . ?
C49 C47 C48 110.9(4) . . ?
C49 C47 C50 105.3(4) . . ?
C50 C47 C48 105.5(4) . . ?
C47 C48 H48A 109.5 . . ?
C47 C48 H48B 109.5 . . ?
C47 C48 H48C 109.5 . . ?
H48A C48 H48B 109.5 . . ?
H48A C48 H48C 109.5 . . ?
H48B C48 H48C 109.5 . . ?
C47 C49 H49A 109.5 . . ?
C47 C49 H49B 109.5 . . ?
C47 C49 H49C 109.5 . . ?
H49A C49 H49B 109.5 . . ?
H49A C49 H49C 109.5 . . ?
H49B C49 H49C 109.5 . . ?
C47 C50 H50A 109.5 . . ?
C47 C50 H50B 109.5 . . ?
C47 C50 H50C 109.5 . . ?
H50A C50 H50B 109.5 . . ?
H50A C50 H50C 109.5 . . ?
H50B C50 H50C 109.5 . . ?
C52 C51 C43 118.6(4) . . ?
C52 C51 C53 107.3(4) . . ?
C52 C51 C54 106.3(4) . . ?
C53 C51 C43 106.2(4) . . ?
C54 C51 C43 110.9(4) . . ?
C54 C51 C53 107.0(4) . . ?
C51 C52 H52A 109.5 . . ?
C51 C52 H52B 109.5 . . ?
C51 C52 H52C 109.5 . . ?
H52A C52 H52B 109.5 . . ?
H52A C52 H52C 109.5 . . ?
H52B C52 H52C 109.5 . . ?
C51 C53 H53A 109.5 . . ?
C51 C53 H53B 109.5 . . ?
C51 C53 H53C 109.5 . . ?
H53A C53 H53B 109.5 . . ?
H53A C53 H53C 109.5 . . ?
H53B C53 H53C 109.5 . . ?
C51 C54 H54A 109.5 . . ?
C51 C54 H54B 109.5 . . ?
C51 C54 H54C 109.5 . . ?
H54A C54 H54B 109.5 . . ?
H54A C54 H54C 109.5 . . ?
H54B C54 H54C 109.5 . . ?
C45 C55 C57 107.7(4) . . ?
C56 C55 C45 111.7(4) . . ?
C56 C55 C57 107.5(4) . . ?
C58 C55 C45 110.9(4) . . ?
C58 C55 C56 108.9(4) . . ?
C58 C55 C57 110.0(5) . . ?
C55 C56 H56A 109.5 . . ?
C55 C56 H56B 109.5 . . ?
C55 C56 H56C 109.5 . . ?
H56A C56 H56B 109.5 . . ?
H56A C56 H56C 109.5 . . ?
H56B C56 H56C 109.5 . . ?
C55 C57 H57A 109.5 . . ?
C55 C57 H57B 109.5 . . ?
C55 C57 H57C 109.5 . . ?
H57A C57 H57B 109.5 . . ?
H57A C57 H57C 109.5 . . ?
H57B C57 H57C 109.5 . . ?
C55 C58 H58A 109.5 . . ?
C55 C58 H58B 109.5 . . ?
C55 C58 H58C 109.5 . . ?
H58A C58 H58B 109.5 . . ?
H58A C58 H58C 109.5 . . ?
H58B C58 H58C 109.5 . . ?
C60 C59 Tm2 74.0(2) . . ?
C60 C59 C64 132.4(4) . . ?
C63 C59 Tm2 70.6(2) . . ?
C63 C59 C60 106.4(4) . . ?
C63 C59 C64 120.5(4) . . ?
C64 C59 Tm2 127.3(3) . . ?
C59 C60 Tm2 75.4(2) . . ?
C59 C60 C68 133.1(4) . . ?
C61 C60 Tm2 70.2(2) . . ?
C61 C60 C59 106.3(4) . . ?
C61 C60 C68 117.8(4) . . ?
C68 C60 Tm2 133.2(3) . . ?
Tm2 C61 H61 113.4 . . ?
C60 C61 Tm2 78.8(2) . . ?
C60 C61 H61 124.9 . . ?
C62 C61 Tm2 74.9(2) . . ?
C62 C61 C60 110.3(4) . . ?
C62 C61 H61 124.9 . . ?
C61 C62 Tm2 73.8(2) . . ?
C61 C62 C72 126.7(4) . . ?
C63 C62 Tm2 75.0(2) . . ?
C63 C62 C61 105.8(4) . . ?
C63 C62 C72 126.9(4) . . ?
C72 C62 Tm2 123.0(3) . . ?
Tm2 C63 H63 114.4 . . ?
C59 C63 Tm2 78.8(2) . . ?
C59 C63 H63 124.4 . . ?
C62 C63 Tm2 74.2(2) . . ?
C62 C63 C59 111.2(4) . . ?
C62 C63 H63 124.4 . . ?
C59 C64 C66 109.7(4) . . ?
C65 C64 C59 110.5(4) . . ?
C65 C64 C66 104.9(4) . . ?
C67 C64 C59 115.5(4) . . ?
C67 C64 C65 105.3(4) . . ?
C67 C64 C66 110.4(4) . . ?
C64 C65 H65A 109.5 . . ?
C64 C65 H65B 109.5 . . ?
C64 C65 H65C 109.5 . . ?
H65A C65 H65B 109.5 . . ?
H65A C65 H65C 109.5 . . ?
H65B C65 H65C 109.5 . . ?
C64 C66 H66A 109.5 . . ?
C64 C66 H66B 109.5 . . ?
C64 C66 H66C 109.5 . . ?
H66A C66 H66B 109.5 . . ?
H66A C66 H66C 109.5 . . ?
H66B C66 H66C 109.5 . . ?
C64 C67 H67A 109.5 . . ?
C64 C67 H67B 109.5 . . ?
C64 C67 H67C 109.5 . . ?
H67A C67 H67B 109.5 . . ?
H67A C67 H67C 109.5 . . ?
H67B C67 H67C 109.5 . . ?
C69 C68 C60 116.3(4) . . ?
C69 C68 C70 108.7(4) . . ?
C70 C68 C60 106.8(4) . . ?
C71 C68 C60 110.6(4) . . ?
C71 C68 C69 106.3(4) . . ?
C71 C68 C70 107.8(4) . . ?
C68 C69 H69A 109.5 . . ?
C68 C69 H69B 109.5 . . ?
C68 C69 H69C 109.5 . . ?
H69A C69 H69B 109.5 . . ?
H69A C69 H69C 109.5 . . ?
H69B C69 H69C 109.5 . . ?
C68 C70 H70A 109.5 . . ?
C68 C70 H70B 109.5 . . ?
C68 C70 H70C 109.5 . . ?
H70A C70 H70B 109.5 . . ?
H70A C70 H70C 109.5 . . ?
H70B C70 H70C 109.5 . . ?
C68 C71 H71A 109.5 . . ?
C68 C71 H71B 109.5 . . ?
C68 C71 H71C 109.5 . . ?
H71A C71 H71B 109.5 . . ?
H71A C71 H71C 109.5 . . ?
H71B C71 H71C 109.5 . . ?
C62 C72 C74 107.0(4) . . ?
C73 C72 C62 111.2(4) . . ?
C73 C72 C74 109.4(4) . . ?
C75 C72 C62 111.0(4) . . ?
C75 C72 C73 109.3(4) . . ?
C75 C72 C74 108.9(4) . . ?
C72 C73 H73A 109.5 . . ?
C72 C73 H73B 109.5 . . ?
C72 C73 H73C 109.5 . . ?
H73A C73 H73B 109.5 . . ?
H73A C73 H73C 109.5 . . ?
H73B C73 H73C 109.5 . . ?
C72 C74 H74A 109.5 . . ?
C72 C74 H74B 109.5 . . ?
C72 C74 H74C 109.5 . . ?
H74A C74 H74B 109.5 . . ?
H74A C74 H74C 109.5 . . ?
H74B C74 H74C 109.5 . . ?
C72 C75 H75A 109.5 . . ?
C72 C75 H75B 109.5 . . ?
C72 C75 H75C 109.5 . . ?
H75A C75 H75B 109.5 . . ?
H75A C75 H75C 109.5 . . ?
H75B C75 H75C 109.5 . . ?
C77 C76 Tm3 75.0(2) . . ?
C77 C76 C81 133.2(4) . . ?
C80 C76 Tm3 69.9(2) . . ?
C80 C76 C77 105.9(4) . . ?
C80 C76 C81 120.0(4) . . ?
C81 C76 Tm3 127.5(3) . . ?
C76 C77 Tm3 73.9(2) . . ?
C76 C77 C85 133.7(4) . . ?
C78 C77 Tm3 71.0(2) . . ?
C78 C77 C76 105.7(4) . . ?
C78 C77 C85 117.7(4) . . ?
C85 C77 Tm3 134.1(3) . . ?
Tm3 C78 H78 114.9 . . ?
C77 C78 Tm3 78.0(2) . . ?
C77 C78 H78 124.4 . . ?
C79 C78 Tm3 74.5(2) . . ?
C79 C78 C77 111.2(4) . . ?
C79 C78 H78 124.4 . . ?
C78 C79 Tm3 74.6(2) . . ?
C78 C79 C89 129.1(4) . . ?
C80 C79 Tm3 73.0(2) . . ?
C80 C79 C78 105.7(4) . . ?
C80 C79 C89 124.4(4) . . ?
C89 C79 Tm3 125.1(3) . . ?
Tm3 C80 H80 112.8 . . ?
C76 C80 Tm3 78.9(2) . . ?
C76 C80 H80 124.3 . . ?
C79 C80 Tm3 76.0(2) . . ?
C79 C80 C76 111.4(4) . . ?
C79 C80 H80 124.3 . . ?
C82 C81 C76 108.4(3) . . ?
C83 C81 C76 110.4(4) . . ?
C83 C81 C82 106.4(4) . . ?
C84 C81 C76 116.4(4) . . ?
C84 C81 C82 109.2(4) . . ?
C84 C81 C83 105.5(4) . . ?
C81 C82 H82A 109.5 . . ?
C81 C82 H82B 109.5 . . ?
C81 C82 H82C 109.5 . . ?
H82A C82 H82B 109.5 . . ?
H82A C82 H82C 109.5 . . ?
H82B C82 H82C 109.5 . . ?
C81 C83 H83A 109.5 . . ?
C81 C83 H83B 109.5 . . ?
C81 C83 H83C 109.5 . . ?
H83A C83 H83B 109.5 . . ?
H83A C83 H83C 109.5 . . ?
H83B C83 H83C 109.5 . . ?
C81 C84 H84A 109.5 . . ?
C81 C84 H84B 109.5 . . ?
C81 C84 H84C 109.5 . . ?
H84A C84 H84B 109.5 . . ?
H84A C84 H84C 109.5 . . ?
H84B C84 H84C 109.5 . . ?
C86 C85 C77 110.6(4) . . ?
C86 C85 C87 107.2(4) . . ?
C87 C85 C77 107.6(4) . . ?
C88 C85 C77 116.5(4) . . ?
C88 C85 C86 106.6(4) . . ?
C88 C85 C87 107.9(4) . . ?
C85 C86 H86A 109.5 . . ?
C85 C86 H86B 109.5 . . ?
C85 C86 H86C 109.5 . . ?
H86A C86 H86B 109.5 . . ?
H86A C86 H86C 109.5 . . ?
H86B C86 H86C 109.5 . . ?
C85 C87 H87A 109.5 . . ?
C85 C87 H87B 109.5 . . ?
C85 C87 H87C 109.5 . . ?
H87A C87 H87B 109.5 . . ?
H87A C87 H87C 109.5 . . ?
H87B C87 H87C 109.5 . . ?
C85 C88 H88A 109.5 . . ?
C85 C88 H88B 109.5 . . ?
C85 C88 H88C 109.5 . . ?
H88A C88 H88B 109.5 . . ?
H88A C88 H88C 109.5 . . ?
H88B C88 H88C 109.5 . . ?
C79 C89 C90 111.5(4) . . ?
C79 C89 C91 110.9(4) . . ?
C79 C89 C92 107.3(4) . . ?
C90 C89 C91 109.6(4) . . ?
C90 C89 C92 108.4(4) . . ?
C92 C89 C91 109.2(4) . . ?
C89 C90 H90A 109.5 . . ?
C89 C90 H90B 109.5 . . ?
C89 C90 H90C 109.5 . . ?
H90A C90 H90B 109.5 . . ?
H90A C90 H90C 109.5 . . ?
H90B C90 H90C 109.5 . . ?
C89 C91 H91A 109.5 . . ?
C89 C91 H91B 109.5 . . ?
C89 C91 H91C 109.5 . . ?
H91A C91 H91B 109.5 . . ?
H91A C91 H91C 109.5 . . ?
H91B C91 H91C 109.5 . . ?
C89 C92 H92A 109.5 . . ?
C89 C92 H92B 109.5 . . ?
C89 C92 H92C 109.5 . . ?
H92A C92 H92B 109.5 . . ?
H92A C92 H92C 109.5 . . ?
H92B C92 H92C 109.5 . . ?
C94 C93 Tm3 74.7(2) . . ?
C94 C93 C98 132.8(4) . . ?
C97 C93 Tm3 70.5(2) . . ?
C97 C93 C94 106.5(4) . . ?
C97 C93 C98 120.2(4) . . ?
C98 C93 Tm3 125.9(3) . . ?
C93 C94 Tm3 74.4(2) . . ?
C93 C94 C102 133.4(4) . . ?
C95 C94 Tm3 71.3(2) . . ?
C95 C94 C93 106.0(4) . . ?
C95 C94 C102 117.2(4) . . ?
C102 C94 Tm3 134.7(3) . . ?
Tm3 C95 H95 115.0 . . ?
C94 C95 Tm3 77.9(2) . . ?
C94 C95 H95 124.3 . . ?
C96 C95 Tm3 74.5(2) . . ?
C96 C95 C94 111.3(4) . . ?
C96 C95 H95 124.3 . . ?
C95 C96 Tm3 74.7(2) . . ?
C95 C96 C97 105.7(4) . . ?
C95 C96 C106 128.3(4) . . ?
C97 C96 Tm3 73.6(2) . . ?
C97 C96 C106 125.3(4) . . ?
C106 C96 Tm3 124.2(3) . . ?
Tm3 C97 H97 113.5 . . ?
C93 C97 Tm3 78.5(2) . . ?
C93 C97 H97 124.8 . . ?
C96 C97 Tm3 75.1(2) . . ?
C96 C97 C93 110.5(4) . . ?
C96 C97 H97 124.8 . . ?
C99 C98 C93 110.4(3) . . ?
C99 C98 C100 105.3(4) . . ?
C99 C98 C101 106.1(4) . . ?
C100 C98 C93 108.7(4) . . ?
C100 C98 C101 111.1(4) . . ?
C101 C98 C93 114.8(4) . . ?
C98 C99 H99A 109.5 . . ?
C98 C99 H99B 109.5 . . ?
C98 C99 H99C 109.5 . . ?
H99A C99 H99B 109.5 . . ?
H99A C99 H99C 109.5 . . ?
H99B C99 H99C 109.5 . . ?
C98 C100 H10A 109.5 . . ?
C98 C100 H10B 109.5 . . ?
C98 C100 H10C 109.5 . . ?
H10A C100 H10B 109.5 . . ?
H10A C100 H10C 109.5 . . ?
H10B C100 H10C 109.5 . . ?
C98 C101 H10D 109.5 . . ?
C98 C101 H10E 109.5 . . ?
C98 C101 H10F 109.5 . . ?
H10D C101 H10E 109.5 . . ?
H10D C101 H10F 109.5 . . ?
H10E C101 H10F 109.5 . . ?
C103 C102 C94 116.3(4) . . ?
C103 C102 C104 108.8(4) . . ?
C103 C102 C105 106.0(4) . . ?
C104 C102 C94 107.3(4) . . ?
C104 C102 C105 107.4(4) . . ?
C105 C102 C94 110.7(4) . . ?
C102 C103 H10G 109.5 . . ?
C102 C103 H10H 109.5 . . ?
C102 C103 H10I 109.5 . . ?
H10G C103 H10H 109.5 . . ?
H10G C103 H10I 109.5 . . ?
H10H C103 H10I 109.5 . . ?
C102 C104 H10J 109.5 . . ?
C102 C104 H10K 109.5 . . ?
C102 C104 H10L 109.5 . . ?
H10J C104 H10K 109.5 . . ?
H10J C104 H10L 109.5 . . ?
H10K C104 H10L 109.5 . . ?
C102 C105 H10M 109.5 . . ?
C102 C105 H10N 109.5 . . ?
C102 C105 H10O 109.5 . . ?
H10M C105 H10N 109.5 . . ?
H10M C105 H10O 109.5 . . ?
H10N C105 H10O 109.5 . . ?
C107 C106 C96 111.3(4) . . ?
C107 C106 C108 108.4(4) . . ?
C107 C106 C109 110.3(4) . . ?
C108 C106 C96 108.1(4) . . ?
C109 C106 C96 111.0(3) . . ?
C109 C106 C108 107.7(4) . . ?
C106 C107 H10P 109.5 . . ?
C106 C107 H10Q 109.5 . . ?
C106 C107 H10R 109.5 . . ?
H10P C107 H10Q 109.5 . . ?
H10P C107 H10R 109.5 . . ?
H10Q C107 H10R 109.5 . . ?
C106 C108 H10S 109.5 . . ?
C106 C108 H10T 109.5 . . ?
C106 C108 H10U 109.5 . . ?
H10S C108 H10T 109.5 . . ?
H10S C108 H10U 109.5 . . ?
H10T C108 H10U 109.5 . . ?
C106 C109 H10V 109.5 . . ?
C106 C109 H10W 109.5 . . ?
C106 C109 H10X 109.5 . . ?
H10V C109 H10W 109.5 . . ?
H10V C109 H10X 109.5 . . ?
H10W C109 H10X 109.5 . . ?

loop_
_geom_bond_atom_site_label_1
_geom_bond_atom_site_label_2
_geom_bond_distance
_geom_bond_site_symmetry_2
_geom_bond_publ_flag
Tm1 O1 2.299(3) . ?
Tm1 O2 2.315(3) . ?
Tm1 C1 2.667(4) . ?
Tm1 C9 2.634(4) . ?
Tm1 C10 2.626(4) . ?
Tm1 C11 2.603(4) . ?
Tm1 C12 2.704(4) . ?
Tm1 C25 2.706(4) . ?
Tm1 C26 2.719(4) . ?
Tm1 C27 2.621(4) . ?
Tm1 C28 2.609(4) . ?
Tm1 C29 2.604(4) . ?
Tm2 O3 2.319(3) . ?
Tm2 O4 2.307(3) . ?
Tm2 C6 2.643(4) . ?
Tm2 C42 2.722(4) . ?
Tm2 C43 2.733(4) . ?
Tm2 C44 2.635(4) . ?
Tm2 C45 2.638(4) . ?
Tm2 C46 2.604(4) . ?
Tm2 C60 2.723(4) . ?
Tm2 C61 2.611(4) . ?
Tm2 C62 2.625(4) . ?
Tm2 C63 2.635(4) . ?
Tm3 O5 2.304(3) . ?
Tm3 O6 2.333(3) . ?
Tm3 C7 2.659(4) . ?
Tm3 C76 2.701(4) . ?
Tm3 C78 2.624(4) . ?
Tm3 C79 2.623(4) . ?
Tm3 C80 2.586(4) . ?
Tm3 C93 2.708(4) . ?
Tm3 C94 2.712(4) . ?
Tm3 C95 2.628(4) . ?
Tm3 C96 2.626(4) . ?
Tm3 C97 2.606(4) . ?
O1 C1 1.274(5) . ?
O2 C1 1.268(5) . ?
O3 C6 1.284(5) . ?
O4 C6 1.269(5) . ?
O5 C7 1.271(4) . ?
O6 C7 1.268(4) . ?
C1 C2 1.486(6) . ?
C2 C3 1.501(6) . ?
C2 C4 1.300(6) . ?
C3 H3A 0.9800 . ?
C3 H3B 0.9800 . ?
C3 H3C 0.9800 . ?
C4 C5 1.325(5) . ?
C5 C6 1.512(5) . ?
C5 C7 1.492(5) . ?
C8 C9 1.432(6) . ?
C8 C12 1.445(6) . ?
C8 C13 1.549(6) . ?
C9 H9 0.9500 . ?
C9 C10 1.408(6) . ?
C10 C11 1.411(6) . ?
C10 C17 1.528(6) . ?
C11 H11 0.9500 . ?
C11 C12 1.422(6) . ?
C12 C21 1.545(6) . ?
C13 C14 1.547(6) . ?
C13 C15 1.540(6) . ?
C13 C16 1.530(6) . ?
C14 H14A 0.9800 . ?
C14 H14B 0.9800 . ?
C14 H14C 0.9800 . ?
C15 H15A 0.9800 . ?
C15 H15B 0.9800 . ?
C15 H15C 0.9800 . ?
C16 H16A 0.9800 . ?
C16 H16B 0.9800 . ?
C16 H16C 0.9800 . ?
C17 C18 1.533(6) . ?
C17 C19 1.532(6) . ?
C17 C20 1.530(6) . ?
C18 H18A 0.9800 . ?
C18 H18B 0.9800 . ?
C18 H18C 0.9800 . ?
C19 H19A 0.9800 . ?
C19 H19B 0.9800 . ?
C19 H19C 0.9800 . ?
C20 H20A 0.9800 . ?
C20 H20B 0.9800 . ?
C20 H20C 0.9800 . ?
C21 C22 1.528(6) . ?
C21 C23 1.539(6) . ?
C21 C24 1.539(6) . ?
C22 H22A 0.9800 . ?
C22 H22B 0.9800 . ?
C22 H22C 0.9800 . ?
C23 H23A 0.9800 . ?
C23 H23B 0.9800 . ?
C23 H23C 0.9800 . ?
C24 H24A 0.9800 . ?
C24 H24B 0.9800 . ?
C24 H24C 0.9800 . ?
C25 C26 1.445(6) . ?
C25 C29 1.432(6) . ?
C25 C30 1.553(6) . ?
C26 C27 1.431(6) . ?
C26 C34 1.550(6) . ?
C27 H27 0.9500 . ?
C27 C28 1.408(6) . ?
C28 C29 1.407(6) . ?
C28 C38 1.527(6) . ?
C29 H29 0.9500 . ?
C30 C31 1.526(7) . ?
C30 C32 1.532(7) . ?
C30 C33 1.549(6) . ?
C31 H31A 0.9800 . ?
C31 H31B 0.9800 . ?
C31 H31C 0.9800 . ?
C32 H32A 0.9800 . ?
C32 H32B 0.9800 . ?
C32 H32C 0.9800 . ?
C33 H33A 0.9800 . ?
C33 H33B 0.9800 . ?
C33 H33C 0.9800 . ?
C34 C35 1.534(6) . ?
C34 C36 1.534(6) . ?
C34 C37 1.553(6) . ?
C35 H35A 0.9800 . ?
C35 H35B 0.9800 . ?
C35 H35C 0.9800 . ?
C36 H36A 0.9800 . ?
C36 H36B 0.9800 . ?
C36 H36C 0.9800 . ?
C37 H37A 0.9800 . ?
C37 H37B 0.9800 . ?
C37 H37C 0.9800 . ?
C38 C39 1.523(6) . ?
C38 C40 1.511(7) . ?
C38 C41 1.536(6) . ?
C39 H39A 0.9800 . ?
C39 H39B 0.9800 . ?
C39 H39C 0.9800 . ?
C40 H40A 0.9800 . ?
C40 H40B 0.9800 . ?
C40 H40C 0.9800 . ?
C41 H41A 0.9800 . ?
C41 H41B 0.9800 . ?
C41 H41C 0.9800 . ?
C42 C43 1.447(6) . ?
C42 C46 1.420(6) . ?
C42 C47 1.540(6) . ?
C43 C44 1.439(6) . ?
C43 C51 1.545(6) . ?
C44 H44 0.9500 . ?
C44 C45 1.403(6) . ?
C45 C46 1.404(6) . ?
C45 C55 1.521(6) . ?
C46 H46 0.9500 . ?
C47 C48 1.549(6) . ?
C47 C49 1.530(7) . ?
C47 C50 1.544(6) . ?
C48 H48A 0.9800 . ?
C48 H48B 0.9800 . ?
C48 H48C 0.9800 . ?
C49 H49A 0.9800 . ?
C49 H49B 0.9800 . ?
C49 H49C 0.9800 . ?
C50 H50A 0.9800 . ?
C50 H50B 0.9800 . ?
C50 H50C 0.9800 . ?
C51 C52 1.532(6) . ?
C51 C53 1.542(6) . ?
C51 C54 1.533(6) . ?
C52 H52A 0.9800 . ?
C52 H52B 0.9800 . ?
C52 H52C 0.9800 . ?
C53 H53A 0.9800 . ?
C53 H53B 0.9800 . ?
C53 H53C 0.9800 . ?
C54 H54A 0.9800 . ?
C54 H54B 0.9800 . ?
C54 H54C 0.9800 . ?
C55 C56 1.518(6) . ?
C55 C57 1.527(7) . ?
C55 C58 1.502(6) . ?
C56 H56A 0.9800 . ?
C56 H56B 0.9800 . ?
C56 H56C 0.9800 . ?
C57 H57A 0.9800 . ?
C57 H57B 0.9800 . ?
C57 H57C 0.9800 . ?
C58 H58A 0.9800 . ?
C58 H58B 0.9800 . ?
C58 H58C 0.9800 . ?
C59 C60 1.442(6) . ?
C59 C63 1.420(6) . ?
C59 C64 1.542(6) . ?
C60 C61 1.428(6) . ?
C60 C68 1.559(6) . ?
C61 H61 0.9500 . ?
C61 C62 1.415(6) . ?
C62 C63 1.396(6) . ?
C62 C72 1.528(6) . ?
C63 H63 0.9500 . ?
C64 C65 1.538(6) . ?
C64 C66 1.542(6) . ?
C64 C67 1.521(6) . ?
C65 H65A 0.9800 . ?
C65 H65B 0.9800 . ?
C65 H65C 0.9800 . ?
C66 H66A 0.9800 . ?
C66 H66B 0.9800 . ?
C66 H66C 0.9800 . ?
C67 H67A 0.9800 . ?
C67 H67B 0.9800 . ?
C67 H67C 0.9800 . ?
C68 C69 1.526(6) . ?
C68 C70 1.540(6) . ?
C68 C71 1.520(6) . ?
C69 H69A 0.9800 . ?
C69 H69B 0.9800 . ?
C69 H69C 0.9800 . ?
C70 H70A 0.9800 . ?
C70 H70B 0.9800 . ?
C70 H70C 0.9800 . ?
C71 H71A 0.9800 . ?
C71 H71B 0.9800 . ?
C71 H71C 0.9800 . ?
C72 C73 1.515(7) . ?
C72 C74 1.543(6) . ?
C72 C75 1.513(7) . ?
C73 H73A 0.9800 . ?
C73 H73B 0.9800 . ?
C73 H73C 0.9800 . ?
C74 H74A 0.9800 . ?
C74 H74B 0.9800 . ?
C74 H74C 0.9800 . ?
C75 H75A 0.9800 . ?
C75 H75B 0.9800 . ?
C75 H75C 0.9800 . ?
C76 C77 1.451(6) . ?
C76 C80 1.427(6) . ?
C76 C81 1.544(6) . ?
C77 C78 1.430(6) . ?
C77 C85 1.550(6) . ?
C78 H78 0.9500 . ?
C78 C79 1.402(6) . ?
C79 C80 1.394(6) . ?
C79 C89 1.522(6) . ?
C80 H80 0.9500 . ?
C81 C82 1.537(6) . ?
C81 C83 1.536(6) . ?
C81 C84 1.531(6) . ?
C82 H82A 0.9800 . ?
C82 H82B 0.9800 . ?
C82 H82C 0.9800 . ?
C83 H83A 0.9800 . ?
C83 H83B 0.9800 . ?
C83 H83C 0.9800 . ?
C84 H84A 0.9800 . ?
C84 H84B 0.9800 . ?
C84 H84C 0.9800 . ?
C85 C86 1.535(6) . ?
C85 C87 1.542(6) . ?
C85 C88 1.534(6) . ?
C86 H86A 0.9800 . ?
C86 H86B 0.9800 . ?
C86 H86C 0.9800 . ?
C87 H87A 0.9800 . ?
C87 H87B 0.9800 . ?
C87 H87C 0.9800 . ?
C88 H88A 0.9800 . ?
C88 H88B 0.9800 . ?
C88 H88C 0.9800 . ?
C89 C90 1.527(7) . ?
C89 C91 1.530(6) . ?
C89 C92 1.527(7) . ?
C90 H90A 0.9800 . ?
C90 H90B 0.9800 . ?
C90 H90C 0.9800 . ?
C91 H91A 0.9800 . ?
C91 H91B 0.9800 . ?
C91 H91C 0.9800 . ?
C92 H92A 0.9800 . ?
C92 H92B 0.9800 . ?
C92 H92C 0.9800 . ?
C93 C94 1.441(6) . ?
C93 C97 1.420(6) . ?
C93 C98 1.551(6) . ?
C94 C95 1.422(6) . ?
C94 C102 1.558(6) . ?
C95 H95 0.9500 . ?
C95 C96 1.393(6) . ?
C96 C97 1.411(6) . ?
C96 C106 1.532(6) . ?
C97 H97 0.9500 . ?
C98 C99 1.536(6) . ?
C98 C100 1.545(6) . ?
C98 C101 1.546(6) . ?
C99 H99A 0.9800 . ?
C99 H99B 0.9800 . ?
C99 H99C 0.9800 . ?
C100 H10A 0.9800 . ?
C100 H10B 0.9800 . ?
C100 H10C 0.9800 . ?
C101 H10D 0.9800 . ?
C101 H10E 0.9800 . ?
C101 H10F 0.9800 . ?
C102 C103 1.534(7) . ?
C102 C104 1.544(7) . ?
C102 C105 1.544(6) . ?
C103 H10G 0.9800 . ?
C103 H10H 0.9800 . ?
C103 H10I 0.9800 . ?
C104 H10J 0.9800 . ?
C104 H10K 0.9800 . ?
C104 H10L 0.9800 . ?
C105 H10M 0.9800 . ?
C105 H10N 0.9800 . ?
C105 H10O 0.9800 . ?
C106 C107 1.520(6) . ?
C106 C108 1.528(6) . ?
C106 C109 1.527(6) . ?
C107 H10P 0.9800 . ?
C107 H10Q 0.9800 . ?
C107 H10R 0.9800 . ?
C108 H10S 0.9800 . ?
C108 H10T 0.9800 . ?
C108 H10U 0.9800 . ?
C109 H10V 0.9800 . ?
C109 H10W 0.9800 . ?
C109 H10X 0.9800 . ?

loop_
_geom_torsion_atom_site_label_1
_geom_torsion_atom_site_label_2
_geom_torsion_atom_site_label_3
_geom_torsion_atom_site_label_4
_geom_torsion
_geom_torsion_site_symmetry_1
_geom_torsion_site_symmetry_2
_geom_torsion_site_symmetry_3
_geom_torsion_site_symmetry_4
_geom_torsion_publ_flag
Tm1 O1 C1 O2 3.2(4) . . . . ?
Tm1 O1 C1 C2 -173.2(3) . . . . ?
Tm1 O2 C1 O1 -3.2(4) . . . . ?
Tm1 O2 C1 C2 173.1(3) . . . . ?
Tm1 C8 C9 C10 67.7(3) . . . . ?
Tm1 C8 C12 C11 -64.3(3) . . . . ?
Tm1 C8 C12 C21 121.1(5) . . . . ?
Tm1 C8 C13 C14 169.2(3) . . . . ?
Tm1 C8 C13 C15 52.8(5) . . . . ?
Tm1 C8 C13 C16 -69.2(6) . . . . ?
Tm1 C9 C10 C11 67.6(3) . . . . ?
Tm1 C9 C10 C17 -124.0(4) . . . . ?
Tm1 C10 C11 C12 71.0(3) . . . . ?
Tm1 C10 C17 C18 -167.0(3) . . . . ?
Tm1 C10 C17 C19 -48.8(5) . . . . ?
Tm1 C10 C17 C20 73.1(5) . . . . ?
Tm1 C11 C12 C8 67.6(3) . . . . ?
Tm1 C11 C12 C21 -116.9(4) . . . . ?
Tm1 C12 C21 C22 163.0(3) . . . . ?
Tm1 C12 C21 C23 -80.5(4) . . . . ?
Tm1 C12 C21 C24 39.2(5) . . . . ?
Tm1 C25 C26 C27 -63.9(3) . . . . ?
Tm1 C25 C26 C34 125.5(5) . . . . ?
Tm1 C25 C29 C28 68.3(3) . . . . ?
Tm1 C25 C30 C31 -75.3(6) . . . . ?
Tm1 C25 C30 C32 47.4(6) . . . . ?
Tm1 C25 C30 C33 163.2(4) . . . . ?
Tm1 C26 C27 C28 -67.5(3) . . . . ?
Tm1 C26 C34 C35 42.7(5) . . . . ?
Tm1 C26 C34 C36 -77.6(4) . . . . ?
Tm1 C26 C34 C37 166.6(3) . . . . ?
Tm1 C27 C28 C29 -68.2(3) . . . . ?
Tm1 C27 C28 C38 126.1(4) . . . . ?
Tm1 C28 C29 C25 -70.8(3) . . . . ?
Tm1 C28 C38 C39 61.8(5) . . . . ?
Tm1 C28 C38 C40 -60.8(5) . . . . ?
Tm1 C28 C38 C41 -179.7(3) . . . . ?
Tm2 O3 C6 O4 -7.1(4) . . . . ?
Tm2 O3 C6 C5 168.4(3) . . . . ?
Tm2 O4 C6 O3 7.2(4) . . . . ?
Tm2 O4 C6 C5 -168.3(3) . . . . ?
Tm2 C42 C43 C44 64.1(3) . . . . ?
Tm2 C42 C43 C51 -138.7(5) . . . . ?
Tm2 C42 C46 C45 -69.9(3) . . . . ?
Tm2 C42 C47 C48 169.9(3) . . . . ?
Tm2 C42 C47 C49 44.6(5) . . . . ?
Tm2 C42 C47 C50 -74.9(5) . . . . ?
Tm2 C43 C44 C45 68.4(3) . . . . ?
Tm2 C43 C51 C52 -81.0(5) . . . . ?
Tm2 C43 C51 C53 158.2(3) . . . . ?
Tm2 C43 C51 C54 42.3(6) . . . . ?
Tm2 C44 C45 C46 67.1(3) . . . . ?
Tm2 C44 C45 C55 -123.1(4) . . . . ?
Tm2 C45 C46 C42 72.1(3) . . . . ?
Tm2 C45 C55 C56 -95.7(4) . . . . ?
Tm2 C45 C55 C57 146.5(3) . . . . ?
Tm2 C45 C55 C58 26.0(5) . . . . ?
Tm2 C59 C60 C61 63.8(3) . . . . ?
Tm2 C59 C60 C68 -136.5(5) . . . . ?
Tm2 C59 C63 C62 -68.0(3) . . . . ?
Tm2 C59 C64 C65 -80.5(4) . . . . ?
Tm2 C59 C64 C66 164.3(3) . . . . ?
Tm2 C59 C64 C67 38.8(5) . . . . ?
Tm2 C60 C61 C62 69.1(3) . . . . ?
Tm2 C60 C68 C69 -73.2(5) . . . . ?
Tm2 C60 C68 C70 165.3(3) . . . . ?
Tm2 C60 C68 C71 48.2(5) . . . . ?
Tm2 C61 C62 C63 68.8(3) . . . . ?
Tm2 C61 C62 C72 -119.4(4) . . . . ?
Tm2 C62 C63 C59 71.0(3) . . . . ?
Tm2 C62 C72 C73 80.9(4) . . . . ?
Tm2 C62 C72 C74 -159.7(3) . . . . ?
Tm2 C62 C72 C75 -41.0(5) . . . . ?
Tm3 O5 C7 O6 -2.5(4) . . . . ?
Tm3 O5 C7 C5 176.8(3) . . . . ?
Tm3 O6 C7 O5 2.5(4) . . . . ?
Tm3 O6 C7 C5 -176.9(3) . . . . ?
Tm3 C76 C77 C78 64.3(3) . . . . ?
Tm3 C76 C77 C85 -136.5(5) . . . . ?
Tm3 C76 C80 C79 -69.9(3) . . . . ?
Tm3 C76 C81 C82 167.5(3) . . . . ?
Tm3 C76 C81 C83 -76.3(4) . . . . ?
Tm3 C76 C81 C84 43.9(5) . . . . ?
Tm3 C77 C78 C79 67.9(3) . . . . ?
Tm3 C77 C85 C86 49.6(5) . . . . ?
Tm3 C77 C85 C87 166.4(3) . . . . ?
Tm3 C77 C85 C88 -72.4(5) . . . . ?
Tm3 C78 C79 C80 66.9(3) . . . . ?
Tm3 C78 C79 C89 -122.9(5) . . . . ?
Tm3 C79 C80 C76 71.8(3) . . . . ?
Tm3 C79 C89 C90 -90.7(4) . . . . ?
Tm3 C79 C89 C91 31.7(5) . . . . ?
Tm3 C79 C89 C92 150.9(3) . . . . ?
Tm3 C93 C94 C95 64.8(3) . . . . ?
Tm3 C93 C94 C102 -137.8(5) . . . . ?
Tm3 C93 C97 C96 -69.2(3) . . . . ?
Tm3 C93 C98 C99 -78.1(4) . . . . ?
Tm3 C93 C98 C100 166.9(3) . . . . ?
Tm3 C93 C98 C101 41.8(5) . . . . ?
Tm3 C94 C95 C96 67.9(3) . . . . ?
Tm3 C94 C102 C103 -72.9(5) . . . . ?
Tm3 C94 C102 C104 165.1(3) . . . . ?
Tm3 C94 C102 C105 48.1(6) . . . . ?
Tm3 C95 C96 C97 67.6(3) . . . . ?
Tm3 C95 C96 C106 -121.8(4) . . . . ?
Tm3 C96 C97 C93 71.4(3) . . . . ?
Tm3 C96 C106 C107 -94.8(4) . . . . ?
Tm3 C96 C106 C108 146.4(3) . . . . ?
Tm3 C96 C106 C109 28.5(5) . . . . ?
O1 C1 C2 C3 -10.6(6) . . . . ?
O1 C1 C2 C4 167.1(4) . . . . ?
O2 C1 C2 C3 173.1(4) . . . . ?
O2 C1 C2 C4 -9.2(6) . . . . ?
C4 C5 C6 Tm2 51.5(18) . . . . ?
C4 C5 C6 O3 -33.2(5) . . . . ?
C4 C5 C6 O4 142.4(4) . . . . ?
C4 C5 C7 O5 -172.5(4) . . . . ?
C4 C5 C7 O6 6.8(6) . . . . ?
C6 C5 C7 O5 -2.7(6) . . . . ?
C6 C5 C7 O6 176.7(3) . . . . ?
C7 C5 C6 Tm2 -118.6(15) . . . . ?
C7 C5 C6 O3 156.7(4) . . . . ?
C7 C5 C6 O4 -27.7(6) . . . . ?
C8 C9 C10 Tm1 -70.3(3) . . . . ?
C8 C9 C10 C11 -2.6(5) . . . . ?
C8 C9 C10 C17 165.7(4) . . . . ?
C8 C12 C21 C22 62.3(6) . . . . ?
C8 C12 C21 C23 178.8(4) . . . . ?
C8 C12 C21 C24 -61.5(6) . . . . ?
C9 C8 C12 Tm1 64.0(3) . . . . ?
C9 C8 C12 C11 -0.3(5) . . . . ?
C9 C8 C12 C21 -174.9(4) . . . . ?
C9 C8 C13 C14 78.7(5) . . . . ?
C9 C8 C13 C15 -37.6(5) . . . . ?
C9 C8 C13 C16 -159.7(4) . . . . ?
C9 C10 C11 Tm1 -68.6(3) . . . . ?
C9 C10 C11 C12 2.4(5) . . . . ?
C9 C10 C17 C18 -69.4(5) . . . . ?
C9 C10 C17 C19 48.8(6) . . . . ?
C9 C10 C17 C20 170.7(4) . . . . ?
C10 C11 C12 Tm1 -69.0(3) . . . . ?
C10 C11 C12 C8 -1.3(5) . . . . ?
C10 C11 C12 C21 174.1(4) . . . . ?
C11 C10 C17 C18 96.5(5) . . . . ?
C11 C10 C17 C19 -145.3(5) . . . . ?
C11 C10 C17 C20 -23.4(6) . . . . ?
C11 C12 C21 C22 -111.7(5) . . . . ?
C11 C12 C21 C23 4.8(5) . . . . ?
C11 C12 C21 C24 124.5(4) . . . . ?
C12 C8 C9 Tm1 -65.9(3) . . . . ?
C12 C8 C9 C10 1.9(5) . . . . ?
C12 C8 C13 C14 -77.5(6) . . . . ?
C12 C8 C13 C15 166.2(5) . . . . ?
C12 C8 C13 C16 44.2(7) . . . . ?
C13 C8 C9 Tm1 132.1(4) . . . . ?
C13 C8 C9 C10 -160.2(4) . . . . ?
C13 C8 C12 Tm1 -137.9(5) . . . . ?
C13 C8 C12 C11 157.8(4) . . . . ?
C13 C8 C12 C21 -16.8(8) . . . . ?
C17 C10 C11 Tm1 123.2(4) . . . . ?
C17 C10 C11 C12 -165.8(4) . . . . ?
C25 C26 C27 Tm1 66.2(3) . . . . ?
C25 C26 C27 C28 -1.4(5) . . . . ?
C25 C26 C34 C35 -60.9(7) . . . . ?
C25 C26 C34 C36 178.8(5) . . . . ?
C25 C26 C34 C37 63.0(6) . . . . ?
C26 C25 C29 Tm1 -67.1(3) . . . . ?
C26 C25 C29 C28 1.2(5) . . . . ?
C26 C25 C30 C31 39.1(7) . . . . ?
C26 C25 C30 C32 161.8(5) . . . . ?
C26 C25 C30 C33 -82.4(6) . . . . ?
C26 C27 C28 Tm1 70.3(3) . . . . ?
C26 C27 C28 C29 2.1(5) . . . . ?
C26 C27 C28 C38 -163.6(4) . . . . ?
C27 C26 C34 C35 129.5(4) . . . . ?
C27 C26 C34 C36 9.2(6) . . . . ?
C27 C26 C34 C37 -106.6(4) . . . . ?
C27 C28 C29 Tm1 68.7(3) . . . . ?
C27 C28 C29 C25 -2.0(5) . . . . ?
C27 C28 C38 C39 -36.6(6) . . . . ?
C27 C28 C38 C40 -159.2(4) . . . . ?
C27 C28 C38 C41 81.9(5) . . . . ?
C29 C25 C26 Tm1 63.9(3) . . . . ?
C29 C25 C26 C27 0.1(5) . . . . ?
C29 C25 C26 C34 -170.5(4) . . . . ?
C29 C25 C30 C31 -164.8(4) . . . . ?
C29 C25 C30 C32 -42.0(6) . . . . ?
C29 C25 C30 C33 73.7(5) . . . . ?
C29 C28 C38 C39 160.8(4) . . . . ?
C29 C28 C38 C40 38.2(6) . . . . ?
C29 C28 C38 C41 -80.7(5) . . . . ?
C30 C25 C26 Tm1 -137.9(5) . . . . ?
C30 C25 C26 C27 158.2(5) . . . . ?
C30 C25 C26 C34 -12.4(8) . . . . ?
C30 C25 C29 Tm1 131.0(4) . . . . ?
C30 C25 C29 C28 -160.7(4) . . . . ?
C34 C26 C27 Tm1 -121.6(4) . . . . ?
C34 C26 C27 C28 170.9(4) . . . . ?
C38 C28 C29 Tm1 -125.9(4) . . . . ?
C38 C28 C29 C25 163.3(4) . . . . ?
C42 C43 C44 Tm2 -66.5(3) . . . . ?
C42 C43 C44 C45 2.0(5) . . . . ?
C42 C43 C51 C52 34.9(7) . . . . ?
C42 C43 C51 C53 -85.8(6) . . . . ?
C42 C43 C51 C54 158.3(5) . . . . ?
C43 C42 C46 Tm2 67.0(3) . . . . ?
C43 C42 C46 C45 -2.9(5) . . . . ?
C43 C42 C47 C48 65.5(6) . . . . ?
C43 C42 C47 C49 -59.8(6) . . . . ?
C43 C42 C47 C50 -179.3(4) . . . . ?
C43 C44 C45 Tm2 -70.7(3) . . . . ?
C43 C44 C45 C46 -3.7(5) . . . . ?
C43 C44 C45 C55 166.2(4) . . . . ?
C44 C43 C51 C52 -169.6(4) . . . . ?
C44 C43 C51 C53 69.6(5) . . . . ?
C44 C43 C51 C54 -46.3(5) . . . . ?
C44 C45 C46 Tm2 -68.0(3) . . . . ?
C44 C45 C46 C42 4.1(5) . . . . ?
C44 C45 C55 C56 2.5(6) . . . . ?
C44 C45 C55 C57 -115.4(5) . . . . ?
C44 C45 C55 C58 124.2(5) . . . . ?
C46 C42 C43 Tm2 -63.5(3) . . . . ?
C46 C42 C43 C44 0.6(4) . . . . ?
C46 C42 C43 C51 157.8(4) . . . . ?
C46 C42 C47 C48 -103.1(5) . . . . ?
C46 C42 C47 C49 131.7(4) . . . . ?
C46 C42 C47 C50 12.2(6) . . . . ?
C46 C45 C55 C56 170.5(4) . . . . ?
C46 C45 C55 C57 52.6(6) . . . . ?
C46 C45 C55 C58 -67.9(6) . . . . ?
C47 C42 C43 Tm2 126.7(5) . . . . ?
C47 C42 C43 C44 -169.2(4) . . . . ?
C47 C42 C43 C51 -12.0(8) . . . . ?
C47 C42 C46 Tm2 -121.8(4) . . . . ?
C47 C42 C46 C45 168.3(4) . . . . ?
C51 C43 C44 Tm2 131.6(3) . . . . ?
C51 C43 C44 C45 -160.0(4) . . . . ?
C55 C45 C46 Tm2 121.8(4) . . . . ?
C55 C45 C46 C42 -166.2(4) . . . . ?
C59 C60 C61 Tm2 -67.4(3) . . . . ?
C59 C60 C61 C62 1.7(5) . . . . ?
C59 C60 C68 C69 40.7(6) . . . . ?
C59 C60 C68 C70 -80.8(6) . . . . ?
C59 C60 C68 C71 162.1(5) . . . . ?
C60 C59 C63 Tm2 66.0(3) . . . . ?
C60 C59 C63 C62 -2.1(5) . . . . ?
C60 C59 C64 C65 176.4(4) . . . . ?
C60 C59 C64 C66 61.2(6) . . . . ?
C60 C59 C64 C67 -64.3(6) . . . . ?
C60 C61 C62 Tm2 -71.7(3) . . . . ?
C60 C61 C62 C63 -2.9(5) . . . . ?
C60 C61 C62 C72 168.8(4) . . . . ?
C61 C60 C68 C69 -161.5(4) . . . . ?
C61 C60 C68 C70 77.0(5) . . . . ?
C61 C60 C68 C71 -40.0(5) . . . . ?
C61 C62 C63 Tm2 -67.9(3) . . . . ?
C61 C62 C63 C59 3.1(5) . . . . ?
C61 C62 C72 C73 174.9(4) . . . . ?
C61 C62 C72 C74 -65.7(6) . . . . ?
C61 C62 C72 C75 53.0(6) . . . . ?
C63 C59 C60 Tm2 -63.7(3) . . . . ?
C63 C59 C60 C61 0.2(4) . . . . ?
C63 C59 C60 C68 159.9(4) . . . . ?
C63 C59 C64 C65 7.4(6) . . . . ?
C63 C59 C64 C66 -107.8(5) . . . . ?
C63 C59 C64 C67 126.8(4) . . . . ?
C63 C62 C72 C73 -15.1(6) . . . . ?
C63 C62 C72 C74 104.3(5) . . . . ?
C63 C62 C72 C75 -137.0(5) . . . . ?
C64 C59 C60 Tm2 126.3(5) . . . . ?
C64 C59 C60 C61 -169.9(4) . . . . ?
C64 C59 C60 C68 -10.2(8) . . . . ?
C64 C59 C63 Tm2 -122.5(4) . . . . ?
C64 C59 C63 C62 169.5(4) . . . . ?
C68 C60 C61 Tm2 129.3(3) . . . . ?
C68 C60 C61 C62 -161.6(4) . . . . ?
C72 C62 C63 Tm2 120.3(4) . . . . ?
C72 C62 C63 C59 -168.7(4) . . . . ?
C76 C77 C78 Tm3 -66.4(3) . . . . ?
C76 C77 C78 C79 1.5(5) . . . . ?
C76 C77 C85 C86 162.6(4) . . . . ?
C76 C77 C85 C87 -80.5(6) . . . . ?
C76 C77 C85 C88 40.7(7) . . . . ?
C77 C76 C80 Tm3 67.0(3) . . . . ?
C77 C76 C80 C79 -2.9(5) . . . . ?
C77 C76 C81 C82 61.7(6) . . . . ?
C77 C76 C81 C83 177.9(4) . . . . ?
C77 C76 C81 C84 -61.9(6) . . . . ?
C77 C78 C79 Tm3 -70.2(3) . . . . ?
C77 C78 C79 C80 -3.3(5) . . . . ?
C77 C78 C79 C89 166.9(4) . . . . ?
C78 C77 C85 C86 -40.2(5) . . . . ?
C78 C77 C85 C87 76.7(5) . . . . ?
C78 C77 C85 C88 -162.1(4) . . . . ?
C78 C79 C80 Tm3 -68.0(3) . . . . ?
C78 C79 C80 C76 3.8(5) . . . . ?
C78 C79 C89 C90 8.1(7) . . . . ?
C78 C79 C89 C91 130.4(5) . . . . ?
C78 C79 C89 C92 -110.4(5) . . . . ?
C80 C76 C77 Tm3 -63.5(3) . . . . ?
C80 C76 C77 C78 0.8(4) . . . . ?
C80 C76 C77 C85 159.9(4) . . . . ?
C80 C76 C81 C82 -105.8(4) . . . . ?
C80 C76 C81 C83 10.5(5) . . . . ?
C80 C76 C81 C84 130.7(4) . . . . ?
C80 C79 C89 C90 176.6(4) . . . . ?
C80 C79 C89 C91 -61.1(6) . . . . ?
C80 C79 C89 C92 58.1(6) . . . . ?
C81 C76 C77 Tm3 127.7(5) . . . . ?
C81 C76 C77 C78 -167.9(4) . . . . ?
C81 C76 C77 C85 -8.8(8) . . . . ?
C81 C76 C80 Tm3 -122.5(3) . . . . ?
C81 C76 C80 C79 167.6(4) . . . . ?
C85 C77 C78 Tm3 130.6(3) . . . . ?
C85 C77 C78 C79 -161.5(4) . . . . ?
C89 C79 C80 Tm3 121.2(4) . . . . ?
C89 C79 C80 C76 -167.0(4) . . . . ?
C93 C94 C95 Tm3 -66.9(3) . . . . ?
C93 C94 C95 C96 0.9(5) . . . . ?
C93 C94 C102 C103 41.5(7) . . . . ?
C93 C94 C102 C104 -80.5(6) . . . . ?
C93 C94 C102 C105 162.6(5) . . . . ?
C94 C93 C97 Tm3 66.7(3) . . . . ?
C94 C93 C97 C96 -2.5(5) . . . . ?
C94 C93 C98 C99 178.8(4) . . . . ?
C94 C93 C98 C100 63.8(6) . . . . ?
C94 C93 C98 C101 -61.3(6) . . . . ?
C94 C95 C96 Tm3 -70.0(3) . . . . ?
C94 C95 C96 C97 -2.4(5) . . . . ?
C94 C95 C96 C106 168.2(4) . . . . ?
C95 C94 C102 C103 -163.0(4) . . . . ?
C95 C94 C102 C104 75.0(5) . . . . ?
C95 C94 C102 C105 -41.9(5) . . . . ?
C95 C96 C97 Tm3 -68.4(3) . . . . ?
C95 C96 C97 C93 3.0(5) . . . . ?
C95 C96 C106 C107 2.8(6) . . . . ?
C95 C96 C106 C108 -116.1(5) . . . . ?
C95 C96 C106 C109 126.1(5) . . . . ?
C97 C93 C94 Tm3 -63.9(3) . . . . ?
C97 C93 C94 C95 0.9(4) . . . . ?
C97 C93 C94 C102 158.4(5) . . . . ?
C97 C93 C98 C99 8.7(5) . . . . ?
C97 C93 C98 C100 -106.3(4) . . . . ?
C97 C93 C98 C101 128.6(4) . . . . ?
C97 C96 C106 C107 171.7(4) . . . . ?
C97 C96 C106 C108 52.8(5) . . . . ?
C97 C96 C106 C109 -65.0(6) . . . . ?
C98 C93 C94 Tm3 125.1(5) . . . . ?
C98 C93 C94 C95 -170.1(4) . . . . ?
C98 C93 C94 C102 -12.7(8) . . . . ?
C98 C93 C97 Tm3 -120.9(4) . . . . ?
C98 C93 C97 C96 169.9(4) . . . . ?
C102 C94 C95 Tm3 131.3(3) . . . . ?
C102 C94 C95 C96 -160.8(4) . . . . ?
C106 C96 C97 Tm3 120.6(4) . . . . ?
C106 C96 C97 C93 -167.9(4) . . . . ?
